data_4071710
loop_
_publ_author_name
'Yuki, Masahiro'
'Miyake, Yoshihiro'
'Nishibayashi, Yoshiaki'
'Wakiji, Issei'
'Hidai, Masanobu'

_publ_section_title
;
 Synthesis and Reactivity of Tungsten&#x2212; and
 Molybdenum&#x2212;Dinitrogen Complexes Bearing Ferrocenyldiphosphines
 toward Protonolysis
;
_journal_issue 15
_journal_name_full Organometallics
_journal_page_first 3947
_journal_paper_doi 10.1021/om800327j
_journal_volume 27
_journal_year 2008
_chemical_formula_moiety 'C45 H73 F6 Fe2 N2 O7 P4 S2 W '
_chemical_formula_sum 'C45 H73 F6 Fe2 N2 O7 P4 S2 W'
_chemical_formula_weight 1351.63
_space_group_IT_number 2
_symmetry_cell_setting triclinic
_symmetry_Int_Tables_number 2
_symmetry_space_group_name_Hall '-P 1'
_symmetry_space_group_name_H-M 'P -1'
_cell_angle_alpha 77.6402(10)
_cell_angle_beta 78.9330(14)
_cell_angle_gamma 83.6774(14)
_cell_formula_units_Z 2
_cell_length_a 10.9423(5)
_cell_length_b 11.2199(4)
_cell_length_c 23.4042(8)
_cell_measurement_reflns_used 22957
_cell_measurement_temperature 173.1
_cell_measurement_theta_max 27.4
_cell_measurement_theta_min 3.0
_cell_volume 2747.42(19)
_computing_cell_refinement PROCESS-AUTO
_computing_data_collection PROCESS-AUTO
_computing_data_reduction CrystalStructure
_computing_publication_material 'CrystalStructure 3.8'
_computing_structure_refinement CRYSTALS
_computing_structure_solution SIR97
_diffrn_detector_area_resol_mean 10.00
_diffrn_measured_fraction_theta_full 0.983
_diffrn_measured_fraction_theta_max 0.983
_diffrn_measurement_device_type 'Rigaku RAXIS-RAPID'
_diffrn_measurement_method \w
_diffrn_radiation_type 'Mo K\a'
_diffrn_radiation_wavelength 0.71075
_diffrn_reflns_av_R_equivalents 0.041
_diffrn_reflns_limit_h_max 14
_diffrn_reflns_limit_h_min -14
_diffrn_reflns_limit_k_max 14
_diffrn_reflns_limit_k_min -14
_diffrn_reflns_limit_l_max 26
_diffrn_reflns_limit_l_min -30
_diffrn_reflns_number 27049
_diffrn_reflns_theta_full 27.44
_diffrn_reflns_theta_max 27.44
_exptl_absorpt_coefficient_mu 2.872
_exptl_absorpt_correction_T_max 0.866
_exptl_absorpt_correction_T_min 0.577
_exptl_absorpt_correction_type numerical
_exptl_absorpt_process_details
;
    Higashi, T. (1999). Program for Absorption Correction.
    Rigaku Corporation, Tokyo, Japan.
;
_exptl_crystal_colour orange
_exptl_crystal_density_diffrn 1.634
_exptl_crystal_density_method 'not measured'
_exptl_crystal_description prism
_exptl_crystal_F_000 1370.00
_exptl_crystal_size_max 0.30
_exptl_crystal_size_mid 0.30
_exptl_crystal_size_min 0.05
_refine_diff_density_max 1.43
_refine_diff_density_min -1.29
_refine_ls_extinction_method none
_refine_ls_goodness_of_fit_ref 1.005
_refine_ls_hydrogen_treatment constr
_refine_ls_number_parameters 695
_refine_ls_number_reflns 12359
_refine_ls_R_factor_gt 0.0305
_refine_ls_shift/su_max 0.0000
_refine_ls_structure_factor_coef Fsqd
_refine_ls_weighting_details 'w = 1/[0.9800\s(Fo^2^)]/(4Fo^2^)'
_refine_ls_weighting_scheme calc
_refine_ls_wR_factor_ref 0.0677
_reflns_number_gt 10467
_reflns_number_total 12359
_reflns_threshold_expression F^2^>2.0\s(F^2^)
_cod_data_source_file om800327j-file003.cif
_cod_data_source_block '_3-thf-0.5hexane'
_cod_original_cell_volume 2747.44(18)
_cod_original_formula_sum 'C45 H73 F6 Fe2 N2 O7 P4 S2 W '
_cod_database_code 4071710

loop_
_symmetry_equiv_pos_site_id
_symmetry_equiv_pos_as_xyz
1 +X,+Y,+Z
2 -X,-Y,-Z

loop_
_atom_site_label
_atom_site_type_symbol
_atom_site_fract_x
_atom_site_fract_y
_atom_site_fract_z
_atom_site_U_iso_or_equiv
_atom_site_adp_type
_atom_site_occupancy
_atom_site_symmetry_multiplicity
_atom_site_calc_flag
_atom_site_refinement_flags
W(1) W 0.055530(10) 0.135250(10) 0.265570(10) 0.01799(3) Uani 1.00 1 d .
Fe(1) Fe 0.06532(5) 0.33862(4) 0.41541(2) 0.02486(13) Uani 1.00 1 d .
Fe(2) Fe -0.07030(5) 0.12942(4) 0.09840(2) 0.02816(13) Uani 1.00 1 d .
S(1) S 0.11903(9) -0.13530(7) 0.36830(4) 0.0254(2) Uani 1.00 1 d .
S(2) S 0.19388(10) 0.64958(8) 0.11541(4) 0.0343(2) Uani 1.00 1 d .
P(1) P 0.22803(9) 0.22456(7) 0.29736(4) 0.0223(2) Uani 1.00 1 d .
P(2) P -0.10864(9) 0.18350(7) 0.35209(4) 0.0214(2) Uani 1.00 1 d .
P(3) P -0.08385(9) -0.01495(7) 0.24351(4) 0.0225(2) Uani 1.00 1 d .
P(4) P 0.19607(9) 0.10843(7) 0.16666(4) 0.0227(2) Uani 1.00 1 d .
F(1) F 0.3584(2) -0.1983(2) 0.34103(11) 0.0509(7) Uani 1.00 1 d .
F(2) F 0.2397(2) -0.29264(19) 0.30482(10) 0.0505(7) Uani 1.00 1 d .
F(3) F 0.2486(2) -0.33949(16) 0.39787(9) 0.0483(7) Uani 1.00 1 d .
F(4) F 0.3928(3) 0.7372(3) 0.04724(16) 0.1165(14) Uani 1.00 1 d .
F(5) F 0.3065(3) 0.6155(2) 0.01079(11) 0.0913(11) Uani 1.00 1 d .
F(6) F 0.4104(2) 0.5439(2) 0.08032(13) 0.0846(10) Uani 1.00 1 d .
O(1) O 0.1373(2) -0.03784(18) 0.31444(9) 0.0283(6) Uani 1.00 1 d .
O(2) O 0.1427(2) -0.10057(19) 0.42049(10) 0.0384(7) Uani 1.00 1 d .
O(3) O 0.0100(2) -0.19922(19) 0.37365(11) 0.0346(7) Uani 1.00 1 d .
O(4) O 0.1405(3) 0.5357(2) 0.12172(13) 0.0561(9) Uani 1.00 1 d .
O(5) O 0.2426(2) 0.6641(2) 0.16618(11) 0.0527(9) Uani 1.00 1 d .
O(6) O 0.1239(3) 0.7548(2) 0.08857(12) 0.0543(9) Uani 1.00 1 d .
O(7) O -0.2679(3) 0.4661(2) 0.16155(19) 0.0877(14) Uani 1.00 1 d .
N(1) N 0.0023(2) 0.2765(2) 0.22804(11) 0.0212(7) Uani 1.00 1 d .
N(2) N -0.0379(2) 0.3934(2) 0.20649(12) 0.0284(8) Uani 1.00 1 d .
C(1) C 0.2161(3) 0.2572(2) 0.37106(14) 0.0259(9) Uani 1.00 1 d .
C(2) C 0.1707(3) 0.1783(2) 0.42606(14) 0.0297(9) Uani 1.00 1 d .
C(3) C 0.1747(3) 0.2387(3) 0.47294(15) 0.0345(10) Uani 1.00 1 d .
C(4) C 0.2243(3) 0.3528(3) 0.44843(16) 0.0355(11) Uani 1.00 1 d .
C(5) C 0.2500(3) 0.3656(2) 0.38565(15) 0.0299(9) Uani 1.00 1 d .
C(6) C 0.2586(3) 0.3771(2) 0.25119(14) 0.0288(9) Uani 1.00 1 d .
C(7) C 0.3918(3) 0.4176(3) 0.23887(17) 0.0416(11) Uani 1.00 1 d .
C(8) C 0.3779(3) 0.1295(3) 0.29217(16) 0.0360(10) Uani 1.00 1 d .
C(9) C 0.4364(4) 0.0936(4) 0.34679(19) 0.0630(15) Uani 1.00 1 d .
C(10) C -0.0899(3) 0.3064(2) 0.38820(13) 0.0226(8) Uani 1.00 1 d .
C(11) C -0.0495(3) 0.4244(2) 0.35746(15) 0.0275(9) Uani 1.00 1 d .
C(12) C -0.0492(3) 0.4968(2) 0.40053(17) 0.0342(10) Uani 1.00 1 d .
C(13) C -0.0893(3) 0.4258(3) 0.45742(17) 0.0366(11) Uani 1.00 1 d .
C(14) C -0.1157(3) 0.3090(2) 0.45060(15) 0.0296(9) Uani 1.00 1 d .
C(15) C -0.1548(3) 0.0594(2) 0.41601(14) 0.0257(8) Uani 1.00 1 d .
C(16) C -0.2872(3) 0.0688(3) 0.45179(16) 0.0364(10) Uani 1.00 1 d .
C(17) C -0.2531(3) 0.2488(3) 0.32191(15) 0.0302(9) Uani 1.00 1 d .
C(18) C -0.3432(4) 0.3356(3) 0.35453(18) 0.0492(13) Uani 1.00 1 d .
C(19) C -0.1566(3) 0.0439(2) 0.17921(14) 0.0269(9) Uani 1.00 1 d .
C(20) C -0.1664(3) -0.0226(3) 0.13408(15) 0.0363(10) Uani 1.00 1 d .
C(21) C -0.2292(3) 0.0558(3) 0.09133(16) 0.0441(12) Uani 1.00 1 d .
C(22) C -0.2610(3) 0.1709(3) 0.11027(16) 0.0438(12) Uani 1.00 1 d .
C(23) C -0.2154(3) 0.1625(3) 0.16370(15) 0.0347(10) Uani 1.00 1 d .
C(24) C 0.0081(3) -0.1546(2) 0.22632(14) 0.0270(9) Uani 1.00 1 d .
C(25) C -0.0517(4) -0.2774(2) 0.24303(17) 0.0439(12) Uani 1.00 1 d .
C(26) C -0.2189(3) -0.0733(2) 0.29909(14) 0.0273(9) Uani 1.00 1 d .
C(27) C -0.3238(3) -0.1176(3) 0.27552(17) 0.0443(12) Uani 1.00 1 d .
C(28) C 0.1118(3) 0.1437(2) 0.10395(14) 0.0250(8) Uani 1.00 1 d .
C(29) C 0.0528(3) 0.2617(2) 0.08351(14) 0.0298(9) Uani 1.00 1 d .
C(30) C 0.0110(3) 0.2580(3) 0.02981(15) 0.0339(10) Uani 1.00 1 d .
C(31) C 0.0422(3) 0.1401(3) 0.01668(14) 0.0327(10) Uani 1.00 1 d .
C(32) C 0.1048(3) 0.0692(2) 0.06182(14) 0.0290(9) Uani 1.00 1 d .
C(33) C 0.3126(3) 0.2229(3) 0.13705(15) 0.0325(10) Uani 1.00 1 d .
C(34) C 0.3905(4) 0.2190(3) 0.07618(16) 0.0467(12) Uani 1.00 1 d .
C(35) C 0.2885(3) -0.0340(2) 0.15254(15) 0.0310(9) Uani 1.00 1 d .
C(36) C 0.3985(3) -0.0708(3) 0.18551(17) 0.0452(12) Uani 1.00 1 d .
C(37) C 0.2495(3) -0.2473(3) 0.35137(16) 0.0342(10) Uani 1.00 1 d .
C(38) C 0.3324(4) 0.6366(4) 0.06122(19) 0.0561(14) Uani 1.00 1 d .
C(39) C -0.3120(5) 0.5642(4) 0.1899(2) 0.083(2) Uani 1.00 1 d .
C(40) C -0.3338(8) 0.6659(5) 0.1444(3) 0.122(3) Uani 1.00 1 d .
C(41) C -0.2659(8) 0.6410(6) 0.0907(3) 0.150(3) Uani 1.00 1 d .
C(42) C -0.2508(9) 0.5090(7) 0.1014(3) 0.204(4) Uani 1.00 1 d .
C(43) C 0.5054(4) 0.4344(4) 0.5014(2) 0.0698(17) Uani 1.00 1 d .
C(44) C 0.4321(5) 0.3586(4) 0.5557(2) 0.0730(19) Uani 1.00 1 d .
C(45) C 0.4472(6) 0.2244(5) 0.5526(2) 0.098(2) Uani 1.00 1 d .
H(1) H 0.0320 0.4380 0.1860 0.061(14) Uiso 1.00 1 c R
H(2) H -0.1050 0.3890 0.1860 0.065(14) Uiso 1.00 1 c R
H(3) H 0.1419 0.0975 0.4304 0.036 Uiso 1.00 1 c R
H(4) H 0.1482 0.2066 0.5149 0.042 Uiso 1.00 1 c R
H(5) H 0.2381 0.4125 0.4706 0.047 Uiso 1.00 1 c R
H(6) H 0.2846 0.4355 0.3575 0.038 Uiso 1.00 1 c R
H(7) H 0.2353 0.3792 0.2130 0.035 Uiso 1.00 1 c R
H(8) H 0.2050 0.4365 0.2708 0.035 Uiso 1.00 1 c R
H(9) H 0.3918 0.5034 0.2198 0.051 Uiso 1.00 1 c R
H(10) H 0.4455 0.3692 0.2130 0.051 Uiso 1.00 1 c R
H(11) H 0.4225 0.4061 0.2760 0.051 Uiso 1.00 1 c R
H(12) H 0.3632 0.0545 0.2810 0.044 Uiso 1.00 1 c R
H(13) H 0.4371 0.1744 0.2610 0.044 Uiso 1.00 1 c R
H(14) H 0.5170 0.0501 0.3373 0.077 Uiso 1.00 1 c R
H(15) H 0.3830 0.0412 0.3777 0.078 Uiso 1.00 1 c R
H(16) H 0.4476 0.1666 0.3606 0.077 Uiso 1.00 1 c R
H(17) H -0.0259 0.4501 0.3148 0.033 Uiso 1.00 1 c R
H(18) H -0.0259 0.5805 0.3922 0.042 Uiso 1.00 1 c R
H(19) H -0.0975 0.4525 0.4948 0.046 Uiso 1.00 1 c R
H(20) H -0.1460 0.2427 0.4825 0.036 Uiso 1.00 1 c R
H(21) H -0.1454 -0.0159 0.4011 0.031 Uiso 1.00 1 c R
H(22) H -0.0971 0.0546 0.4433 0.031 Uiso 1.00 1 c R
H(23) H -0.3473 0.0640 0.4270 0.042 Uiso 1.00 1 c R
H(24) H -0.3019 0.1462 0.4650 0.042 Uiso 1.00 1 c R
H(25) H -0.2960 0.0022 0.4860 0.042 Uiso 1.00 1 c R
H(26) H -0.2270 0.2927 0.2817 0.037 Uiso 1.00 1 c R
H(27) H -0.2995 0.1805 0.3211 0.037 Uiso 1.00 1 c R
H(28) H -0.2961 0.3923 0.3660 0.062 Uiso 1.00 1 c R
H(29) H -0.3915 0.2892 0.3898 0.062 Uiso 1.00 1 c R
H(30) H -0.3990 0.3807 0.3286 0.062 Uiso 1.00 1 c R
H(31) H -0.1349 -0.1066 0.1331 0.046 Uiso 1.00 1 c R
H(32) H -0.2480 0.0354 0.0559 0.054 Uiso 1.00 1 c R
H(33) H -0.3053 0.2419 0.0897 0.051 Uiso 1.00 1 c R
H(34) H -0.2234 0.2272 0.1861 0.041 Uiso 1.00 1 c R
H(35) H 0.0364 -0.1396 0.1837 0.032 Uiso 1.00 1 c R
H(36) H 0.0796 -0.1648 0.2463 0.032 Uiso 1.00 1 c R
H(37) H -0.1083 -0.2789 0.2160 0.054 Uiso 1.00 1 c R
H(38) H -0.0976 -0.2873 0.2833 0.054 Uiso 1.00 1 c R
H(39) H 0.0129 -0.3435 0.2404 0.054 Uiso 1.00 1 c R
H(40) H -0.2553 -0.0078 0.3196 0.033 Uiso 1.00 1 c R
H(41) H -0.1879 -0.1412 0.3271 0.033 Uiso 1.00 1 c R
H(42) H -0.3880 -0.1490 0.3084 0.055 Uiso 1.00 1 c R
H(43) H -0.2895 -0.1819 0.2539 0.055 Uiso 1.00 1 c R
H(44) H -0.3599 -0.0499 0.2491 0.055 Uiso 1.00 1 c R
H(45) H 0.0430 0.3314 0.1028 0.036 Uiso 1.00 1 c R
H(46) H -0.0320 0.3255 0.0063 0.040 Uiso 1.00 1 c R
H(47) H 0.0245 0.1126 -0.0173 0.040 Uiso 1.00 1 c R
H(48) H 0.1369 -0.0155 0.0641 0.035 Uiso 1.00 1 c R
H(49) H 0.2682 0.3031 0.1348 0.039 Uiso 1.00 1 c R
H(50) H 0.3695 0.2126 0.1651 0.039 Uiso 1.00 1 c R
H(51) H 0.4403 0.2894 0.0634 0.055 Uiso 1.00 1 c R
H(52) H 0.3360 0.2204 0.0479 0.055 Uiso 1.00 1 c R
H(53) H 0.4452 0.1446 0.0785 0.055 Uiso 1.00 1 c R
H(54) H 0.2331 -0.1001 0.1642 0.037 Uiso 1.00 1 c R
H(55) H 0.3206 -0.0230 0.1103 0.037 Uiso 1.00 1 c R
H(56) H 0.3690 -0.0806 0.2280 0.054 Uiso 1.00 1 c R
H(57) H 0.4577 -0.0081 0.1729 0.054 Uiso 1.00 1 c R
H(58) H 0.4390 -0.1476 0.1765 0.054 Uiso 1.00 1 c R
H(59) H -0.3883 0.5449 0.2178 0.100 Uiso 1.00 1 c R
H(60) H -0.2498 0.5815 0.2109 0.100 Uiso 1.00 1 c R
H(61) H -0.4219 0.6762 0.1419 0.150 Uiso 1.00 1 c R
H(62) H -0.3086 0.7395 0.1531 0.150 Uiso 1.00 1 c R
H(63) H -0.3101 0.6734 0.0578 0.157 Uiso 1.00 1 c R
H(64) H -0.1858 0.6763 0.0826 0.157 Uiso 1.00 1 c R
H(65) H -0.1667 0.4837 0.0839 0.258 Uiso 1.00 1 c R
H(66) H -0.3105 0.4779 0.0834 0.258 Uiso 1.00 1 c R
H(67) H 0.5928 0.4070 0.5007 0.087 Uiso 1.00 1 c R
H(68) H 0.4791 0.4193 0.4664 0.087 Uiso 1.00 1 c R
H(69) H 0.4606 0.3693 0.5910 0.088 Uiso 1.00 1 c R
H(70) H 0.3447 0.3870 0.5578 0.088 Uiso 1.00 1 c R
H(71) H 0.3878 0.1802 0.5841 0.118 Uiso 1.00 1 c R
H(72) H 0.5313 0.1922 0.5575 0.118 Uiso 1.00 1 c R
H(73) H 0.4320 0.2146 0.5144 0.118 Uiso 1.00 1 c R

loop_
_atom_site_aniso_label
_atom_site_aniso_U_11
_atom_site_aniso_U_22
_atom_site_aniso_U_33
_atom_site_aniso_U_12
_atom_site_aniso_U_13
_atom_site_aniso_U_23
W(1) 0.02252(8) 0.01707(6) 0.01463(7) 0.00012(5) -0.00334(5) -0.00437(5)
Fe(1) 0.0337(3) 0.0208(2) 0.0220(2) 0.0040(2) -0.0082(2) -0.00856(19)
Fe(2) 0.0337(3) 0.0320(2) 0.0196(2) -0.0008(2) -0.0080(2) -0.0050(2)
S(1) 0.0349(5) 0.0182(3) 0.0227(4) 0.0016(3) -0.0063(4) -0.0039(3)
S(2) 0.0448(6) 0.0287(4) 0.0265(4) 0.0013(4) -0.0030(4) -0.0039(3)
P(1) 0.0259(5) 0.0225(3) 0.0198(4) 0.0012(3) -0.0064(3) -0.0060(3)
P(2) 0.0256(5) 0.0212(3) 0.0176(4) 0.0013(3) -0.0029(3) -0.0067(3)
P(3) 0.0256(5) 0.0236(4) 0.0192(4) -0.0019(3) -0.0031(3) -0.0068(3)
P(4) 0.0257(5) 0.0244(4) 0.0177(4) -0.0007(3) -0.0020(3) -0.0056(3)
F(1) 0.0330(15) 0.0491(13) 0.0669(16) 0.0003(11) -0.0100(13) -0.0035(11)
F(2) 0.0605(18) 0.0465(12) 0.0478(13) 0.0187(12) -0.0133(13) -0.0245(11)
F(3) 0.0628(17) 0.0263(10) 0.0485(13) 0.0110(10) -0.0140(13) 0.0056(9)
F(4) 0.101(3) 0.112(2) 0.122(3) -0.061(2) 0.048(2) -0.024(2)
F(5) 0.114(2) 0.126(2) 0.0247(13) 0.012(2) 0.0022(16) -0.0184(14)
F(6) 0.056(2) 0.113(2) 0.081(2) 0.0300(18) -0.0059(17) -0.0357(18)
O(1) 0.0355(15) 0.0224(11) 0.0265(12) 0.0020(10) -0.0080(11) -0.0035(9)
O(2) 0.064(2) 0.0284(12) 0.0257(13) 0.0001(12) -0.0161(14) -0.0069(10)
O(3) 0.0369(16) 0.0260(11) 0.0400(14) -0.0041(11) -0.0050(13) -0.0054(10)
O(4) 0.067(2) 0.0400(15) 0.0571(19) -0.0175(15) 0.0062(17) -0.0094(13)
O(5) 0.072(2) 0.0551(16) 0.0346(15) 0.0130(16) -0.0204(16) -0.0163(13)
O(6) 0.076(2) 0.0397(14) 0.0521(18) 0.0139(15) -0.0312(18) -0.0110(13)
O(7) 0.115(3) 0.0457(18) 0.128(3) 0.018(2) -0.078(3) -0.033(2)
N(1) 0.0224(16) 0.0242(13) 0.0152(12) 0.0004(11) -0.0021(12) -0.0022(10)
N(2) 0.0367(19) 0.0217(13) 0.0265(15) 0.0022(13) -0.0092(14) -0.0033(11)
C(1) 0.030(2) 0.0230(15) 0.0279(17) 0.0055(14) -0.0106(16) -0.0110(13)
C(2) 0.041(2) 0.0218(15) 0.0281(18) 0.0084(15) -0.0146(18) -0.0066(13)
C(3) 0.048(2) 0.0360(19) 0.0214(17) 0.0099(18) -0.0147(18) -0.0092(15)
C(4) 0.040(2) 0.039(2) 0.038(2) 0.0095(17) -0.0218(19) -0.0263(17)
C(5) 0.032(2) 0.0270(16) 0.0351(19) 0.0022(15) -0.0116(17) -0.0134(15)
C(6) 0.032(2) 0.0282(16) 0.0272(18) -0.0020(15) -0.0081(16) -0.0050(14)
C(7) 0.040(2) 0.048(2) 0.039(2) -0.0173(19) -0.011(2) -0.0016(17)
C(8) 0.032(2) 0.041(2) 0.036(2) 0.0099(17) -0.0077(18) -0.0147(16)
C(9) 0.043(3) 0.092(3) 0.058(2) 0.035(2) -0.026(2) -0.029(2)
C(10) 0.028(2) 0.0217(15) 0.0180(15) 0.0032(13) -0.0038(14) -0.0076(12)
C(11) 0.031(2) 0.0219(15) 0.0300(18) 0.0059(14) -0.0088(16) -0.0055(13)
C(12) 0.035(2) 0.0228(16) 0.048(2) 0.0059(15) -0.0113(19) -0.0137(16)
C(13) 0.037(2) 0.0381(19) 0.040(2) 0.0042(17) -0.0053(19) -0.0236(17)
C(14) 0.035(2) 0.0294(17) 0.0268(18) 0.0023(15) -0.0036(16) -0.0150(14)
C(15) 0.031(2) 0.0236(15) 0.0219(16) -0.0017(14) -0.0027(15) -0.0059(13)
C(16) 0.034(2) 0.0355(19) 0.035(2) -0.0007(17) 0.0010(18) -0.0029(16)
C(17) 0.029(2) 0.0361(18) 0.0267(18) 0.0026(16) -0.0069(16) -0.0093(15)
C(18) 0.045(2) 0.057(2) 0.053(2) 0.021(2) -0.023(2) -0.024(2)
C(19) 0.028(2) 0.0335(17) 0.0207(16) -0.0056(15) -0.0039(15) -0.0071(13)
C(20) 0.038(2) 0.047(2) 0.0290(19) -0.0147(18) -0.0070(18) -0.0126(16)
C(21) 0.037(2) 0.070(2) 0.029(2) -0.019(2) -0.0129(19) -0.0053(19)
C(22) 0.032(2) 0.065(2) 0.032(2) 0.004(2) -0.0118(19) -0.0023(19)
C(23) 0.031(2) 0.0392(19) 0.033(2) 0.0028(16) -0.0047(17) -0.0080(16)
C(24) 0.033(2) 0.0239(15) 0.0237(17) -0.0019(14) -0.0022(16) -0.0072(13)
C(25) 0.057(3) 0.0269(18) 0.050(2) -0.0055(18) -0.001(2) -0.0186(17)
C(26) 0.027(2) 0.0327(17) 0.0236(17) -0.0039(15) 0.0010(15) -0.0122(14)
C(27) 0.034(2) 0.065(2) 0.038(2) -0.016(2) 0.0027(19) -0.0218(19)
C(28) 0.027(2) 0.0274(16) 0.0201(16) -0.0027(14) -0.0032(15) -0.0051(13)
C(29) 0.042(2) 0.0259(16) 0.0213(17) -0.0015(15) -0.0062(17) -0.0047(13)
C(30) 0.044(2) 0.0320(18) 0.0239(18) 0.0000(17) -0.0100(18) 0.0012(14)
C(31) 0.043(2) 0.0387(19) 0.0179(16) -0.0052(17) -0.0043(17) -0.0093(14)
C(32) 0.037(2) 0.0284(17) 0.0215(17) -0.0001(15) -0.0043(16) -0.0071(13)
C(33) 0.034(2) 0.0352(18) 0.0280(18) -0.0052(16) -0.0014(17) -0.0072(15)
C(34) 0.047(2) 0.062(2) 0.028(2) -0.018(2) 0.0059(19) -0.0062(18)
C(35) 0.032(2) 0.0317(17) 0.0281(18) 0.0032(16) -0.0012(17) -0.0094(14)
C(36) 0.041(2) 0.048(2) 0.046(2) 0.016(2) -0.010(2) -0.0158(19)
C(37) 0.040(2) 0.0253(17) 0.038(2) 0.0037(16) -0.0124(19) -0.0066(15)
C(38) 0.061(3) 0.063(2) 0.035(2) -0.003(2) 0.007(2) -0.004(2)
C(39) 0.054(4) 0.075(3) 0.121(5) -0.010(2) -0.020(3) -0.014(3)
C(40) 0.183(9) 0.064(3) 0.127(6) 0.018(4) -0.063(6) -0.016(4)
C(41) 0.163(9) 0.128(6) 0.102(6) 0.005(5) 0.059(5) 0.024(4)
C(42) 0.325(14) 0.193(8) 0.127(6) 0.177(8) -0.136(8) -0.112(6)
C(43) 0.047(3) 0.113(4) 0.057(3) 0.003(3) -0.010(2) -0.039(3)
C(44) 0.060(3) 0.103(4) 0.058(3) 0.007(3) -0.019(3) -0.019(2)
C(45) 0.098(5) 0.125(5) 0.072(4) 0.009(4) -0.025(4) -0.021(3)

loop_
_atom_type_symbol
_atom_type_description
_atom_type_scat_dispersion_real
_atom_type_scat_dispersion_imag
_atom_type_scat_source
C C 0.003 0.002
;
International Tables for Crystallography
(1992, Vol. C, Tables 4.2.6.8 and 6.1.1.4)
;
H H 0.000 0.000
;
International Tables for Crystallography
(1992, Vol. C, Table 6.1.1.4)
;
N N 0.006 0.003
;
International Tables for Crystallography
(1992, Vol. C, Tables 4.2.6.8 and 6.1.1.4)
;
Fe Fe 0.346 0.844
;
International Tables for Crystallography
(1992, Vol. C, Tables 4.2.6.8 and 6.1.1.4)
;
O O 0.011 0.006
;
International Tables for Crystallography
(1992, Vol. C, Tables 4.2.6.8 and 6.1.1.4)
;
S S 0.125 0.123
;
International Tables for Crystallography
(1992, Vol. C, Tables 4.2.6.8 and 6.1.1.4)
;
P P 0.102 0.094
;
International Tables for Crystallography
(1992, Vol. C, Tables 4.2.6.8 and 6.1.1.4)
;
W W -0.849 6.872
;
International Tables for Crystallography
(1992, Vol. C, Tables 4.2.6.8 and 6.1.1.4)
;
F F 0.017 0.010
;
International Tables for Crystallography
(1992, Vol. C, Tables 4.2.6.8 and 6.1.1.4)
;

loop_
_geom_angle_atom_site_label_1
_geom_angle_atom_site_label_2
_geom_angle_atom_site_label_3
_geom_angle
_geom_angle_publ_flag
_geom_angle_site_symmetry_1
P(1) W(1) P(2) 93.83(3) yes .
P(1) W(1) P(3) 163.20(2) yes .
P(1) W(1) P(4) 91.56(3) yes .
P(1) W(1) O(1) 82.16(6) yes .
P(1) W(1) N(1) 93.10(9) yes .
P(2) W(1) P(3) 91.57(3) yes .
P(2) W(1) P(4) 170.16(3) yes .
P(2) W(1) O(1) 96.71(5) yes .
P(2) W(1) N(1) 84.30(8) yes .
P(3) W(1) P(4) 85.56(3) yes .
P(3) W(1) O(1) 81.42(6) yes .
P(3) W(1) N(1) 103.27(9) yes .
P(4) W(1) O(1) 92.18(5) yes .
P(4) W(1) N(1) 87.20(8) yes .
O(1) W(1) N(1) 175.20(11) yes .
C(1) Fe(1) C(2) 41.58(11) yes .
C(1) Fe(1) C(3) 69.35(13) yes .
C(1) Fe(1) C(4) 69.07(15) yes .
C(1) Fe(1) C(5) 41.46(14) yes .
C(1) Fe(1) C(10) 109.62(14) yes .
C(1) Fe(1) C(11) 109.47(13) yes .
C(1) Fe(1) C(12) 137.60(12) yes .
C(1) Fe(1) C(13) 177.73(13) yes .
C(1) Fe(1) C(14) 139.65(14) yes .
C(2) Fe(1) C(3) 40.78(14) yes .
C(2) Fe(1) C(4) 68.20(15) yes .
C(2) Fe(1) C(5) 69.02(13) yes .
C(2) Fe(1) C(10) 106.71(14) yes .
C(2) Fe(1) C(11) 135.25(14) yes .
C(2) Fe(1) C(12) 175.65(16) yes .
C(2) Fe(1) C(13) 140.50(12) yes .
C(2) Fe(1) C(14) 109.62(13) yes .
C(3) Fe(1) C(4) 40.03(14) yes .
C(3) Fe(1) C(5) 68.21(13) yes .
C(3) Fe(1) C(10) 133.90(13) yes .
C(3) Fe(1) C(11) 175.01(14) yes .
C(3) Fe(1) C(12) 143.25(16) yes .
C(3) Fe(1) C(13) 112.85(14) yes .
C(3) Fe(1) C(14) 108.34(13) yes .
C(4) Fe(1) C(5) 40.46(14) yes .
C(4) Fe(1) C(10) 173.91(12) yes .
C(4) Fe(1) C(11) 144.59(13) yes .
C(4) Fe(1) C(12) 115.98(15) yes .
C(4) Fe(1) C(13) 112.16(16) yes .
C(4) Fe(1) C(14) 135.78(14) yes .
C(5) Fe(1) C(10) 141.95(13) yes .
C(5) Fe(1) C(11) 114.36(13) yes .
C(5) Fe(1) C(12) 113.14(13) yes .
C(5) Fe(1) C(13) 138.32(15) yes .
C(5) Fe(1) C(14) 176.17(14) yes .
C(10) Fe(1) C(11) 41.45(11) yes .
C(10) Fe(1) C(12) 69.19(14) yes .
C(10) Fe(1) C(13) 69.37(15) yes .
C(10) Fe(1) C(14) 41.67(13) yes .
C(11) Fe(1) C(12) 40.59(15) yes .
C(11) Fe(1) C(13) 68.39(14) yes .
C(11) Fe(1) C(14) 69.22(13) yes .
C(12) Fe(1) C(13) 40.23(13) yes .
C(12) Fe(1) C(14) 68.47(13) yes .
C(13) Fe(1) C(14) 40.78(14) yes .
C(19) Fe(2) C(20) 41.53(15) yes .
C(19) Fe(2) C(21) 69.09(14) yes .
C(19) Fe(2) C(22) 68.41(13) yes .
C(19) Fe(2) C(23) 40.72(12) yes .
C(19) Fe(2) C(28) 107.90(13) yes .
C(19) Fe(2) C(29) 125.77(14) yes .
C(19) Fe(2) C(30) 162.95(14) yes .
C(19) Fe(2) C(31) 155.71(13) yes .
C(19) Fe(2) C(32) 121.26(12) yes .
C(20) Fe(2) C(21) 40.44(15) yes .
C(20) Fe(2) C(22) 68.27(15) yes .
C(20) Fe(2) C(23) 68.71(14) yes .
C(20) Fe(2) C(28) 124.69(13) yes .
C(20) Fe(2) C(29) 162.90(14) yes .
C(20) Fe(2) C(30) 154.20(16) yes .
C(20) Fe(2) C(31) 119.12(14) yes .
C(20) Fe(2) C(32) 106.49(13) yes .
C(21) Fe(2) C(22) 40.92(17) yes .
C(21) Fe(2) C(23) 68.59(16) yes .
C(21) Fe(2) C(28) 160.57(14) yes .
C(21) Fe(2) C(29) 156.00(14) yes .
C(21) Fe(2) C(30) 119.80(15) yes .
C(21) Fe(2) C(31) 105.48(15) yes .
C(21) Fe(2) C(32) 122.76(15) yes .
C(22) Fe(2) C(23) 40.25(15) yes .
C(22) Fe(2) C(28) 157.43(16) yes .
C(22) Fe(2) C(29) 121.79(15) yes .
C(22) Fe(2) C(30) 107.90(14) yes .
C(22) Fe(2) C(31) 123.82(15) yes .
C(22) Fe(2) C(32) 160.10(16) yes .
C(23) Fe(2) C(28) 122.46(15) yes .
C(23) Fe(2) C(29) 109.10(14) yes .
C(23) Fe(2) C(30) 125.88(13) yes .
C(23) Fe(2) C(31) 161.18(13) yes .
C(23) Fe(2) C(32) 157.67(14) yes .
C(28) Fe(2) C(29) 41.05(12) yes .
C(28) Fe(2) C(30) 68.74(14) yes .
C(28) Fe(2) C(31) 68.96(14) yes .
C(28) Fe(2) C(32) 41.16(14) yes .
C(29) Fe(2) C(30) 40.84(15) yes .
C(29) Fe(2) C(31) 68.63(14) yes .
C(29) Fe(2) C(32) 68.73(13) yes .
C(30) Fe(2) C(31) 40.28(13) yes .
C(30) Fe(2) C(32) 67.97(13) yes .
C(31) Fe(2) C(32) 40.51(13) yes .
O(1) S(1) O(2) 113.84(13) yes .
O(1) S(1) O(3) 112.90(15) yes .
O(1) S(1) C(37) 101.89(13) yes .
O(2) S(1) O(3) 117.83(15) yes .
O(2) S(1) C(37) 103.71(17) yes .
O(3) S(1) C(37) 104.28(16) yes .
O(4) S(2) O(5) 114.95(17) yes .
O(4) S(2) O(6) 115.03(19) yes .
O(4) S(2) C(38) 102.7(2) yes .
O(5) S(2) O(6) 114.96(17) yes .
O(5) S(2) C(38) 102.7(2) yes .
O(6) S(2) C(38) 104.08(18) yes .
W(1) P(1) C(1) 122.96(12) yes .
W(1) P(1) C(6) 110.48(13) yes .
W(1) P(1) C(8) 113.76(13) yes .
C(1) P(1) C(6) 100.43(15) yes .
C(1) P(1) C(8) 100.11(17) yes .
C(6) P(1) C(8) 107.40(15) yes .
W(1) P(2) C(10) 120.08(10) yes .
W(1) P(2) C(15) 119.11(10) yes .
W(1) P(2) C(17) 107.54(11) yes .
C(10) P(2) C(15) 102.09(14) yes .
C(10) P(2) C(17) 98.40(16) yes .
C(15) P(2) C(17) 107.18(15) yes .
W(1) P(3) C(19) 114.11(11) yes .
W(1) P(3) C(24) 111.25(12) yes .
W(1) P(3) C(26) 120.71(12) yes .
C(19) P(3) C(24) 103.95(16) yes .
C(19) P(3) C(26) 101.10(15) yes .
C(24) P(3) C(26) 103.89(14) yes .
W(1) P(4) C(28) 112.87(10) yes .
W(1) P(4) C(33) 114.78(12) yes .
W(1) P(4) C(35) 125.38(10) yes .
C(28) P(4) C(33) 97.22(15) yes .
C(28) P(4) C(35) 100.63(16) yes .
C(33) P(4) C(35) 101.58(15) yes .
W(1) O(1) S(1) 145.34(14) yes .
C(39) O(7) C(42) 108.5(4) yes .
W(1) N(1) N(2) 171.0(2) yes .
Fe(1) C(1) P(1) 125.2(2) yes .
Fe(1) C(1) C(2) 69.58(18) yes .
Fe(1) C(1) C(5) 70.31(18) yes .
P(1) C(1) C(2) 126.1(2) yes .
P(1) C(1) C(5) 127.1(2) yes .
C(2) C(1) C(5) 106.8(2) yes .
Fe(1) C(2) C(1) 68.84(17) yes .
Fe(1) C(2) C(3) 70.44(19) yes .
C(1) C(2) C(3) 108.2(2) yes .
Fe(1) C(3) C(2) 68.8(2) yes .
Fe(1) C(3) C(4) 70.9(2) yes .
C(2) C(3) C(4) 108.6(2) yes .
Fe(1) C(4) C(3) 69.1(2) yes .
Fe(1) C(4) C(5) 68.7(2) yes .
C(3) C(4) C(5) 108.1(3) yes .
Fe(1) C(5) C(1) 68.23(19) yes .
Fe(1) C(5) C(4) 70.8(2) yes .
C(1) C(5) C(4) 108.2(2) yes .
P(1) C(6) C(7) 118.2(2) yes .
P(1) C(8) C(9) 117.5(2) yes .
Fe(1) C(10) P(2) 127.08(16) yes .
Fe(1) C(10) C(11) 70.2(2) yes .
Fe(1) C(10) C(14) 69.6(2) yes .
P(2) C(10) C(11) 124.5(2) yes .
P(2) C(10) C(14) 128.4(2) yes .
C(11) C(10) C(14) 107.0(2) yes .
Fe(1) C(11) C(10) 68.33(19) yes .
Fe(1) C(11) C(12) 70.5(2) yes .
C(10) C(11) C(12) 108.1(2) yes .
Fe(1) C(12) C(11) 68.94(18) yes .
Fe(1) C(12) C(13) 69.32(19) yes .
C(11) C(12) C(13) 108.2(2) yes .
Fe(1) C(13) C(12) 70.4(2) yes .
Fe(1) C(13) C(14) 68.9(2) yes .
C(12) C(13) C(14) 108.6(3) yes .
Fe(1) C(14) C(10) 68.74(19) yes .
Fe(1) C(14) C(13) 70.3(2) yes .
C(10) C(14) C(13) 108.0(2) yes .
P(2) C(15) C(16) 118.3(2) yes .
P(2) C(17) C(18) 118.5(2) yes .
Fe(2) C(19) P(3) 126.00(19) yes .
Fe(2) C(19) C(20) 69.55(18) yes .
Fe(2) C(19) C(23) 70.10(17) yes .
P(3) C(19) C(20) 125.8(2) yes .
P(3) C(19) C(23) 126.9(2) yes .
C(20) C(19) C(23) 107.3(3) yes .
Fe(2) C(20) C(19) 68.9(2) yes .
Fe(2) C(20) C(21) 70.3(2) yes .
C(19) C(20) C(21) 108.3(3) yes .
Fe(2) C(21) C(20) 69.2(2) yes .
Fe(2) C(21) C(22) 70.0(2) yes .
C(20) C(21) C(22) 107.6(3) yes .
Fe(2) C(22) C(21) 69.1(2) yes .
Fe(2) C(22) C(23) 69.0(2) yes .
C(21) C(22) C(23) 108.0(3) yes .
Fe(2) C(23) C(19) 69.18(18) yes .
Fe(2) C(23) C(22) 70.7(2) yes .
C(19) C(23) C(22) 108.8(3) yes .
P(3) C(24) C(25) 120.1(2) yes .
P(3) C(26) C(27) 116.8(2) yes .
Fe(2) C(28) P(4) 132.20(16) yes .
Fe(2) C(28) C(29) 69.3(2) yes .
Fe(2) C(28) C(32) 69.4(2) yes .
P(4) C(28) C(29) 124.0(2) yes .
P(4) C(28) C(32) 128.6(2) yes .
C(29) C(28) C(32) 106.9(2) yes .
Fe(2) C(29) C(28) 69.60(19) yes .
Fe(2) C(29) C(30) 69.7(2) yes .
C(28) C(29) C(30) 107.7(2) yes .
Fe(2) C(30) C(29) 69.45(18) yes .
Fe(2) C(30) C(31) 70.10(17) yes .
C(29) C(30) C(31) 108.9(2) yes .
Fe(2) C(31) C(30) 69.62(18) yes .
Fe(2) C(31) C(32) 69.52(18) yes .
C(30) C(31) C(32) 107.9(3) yes .
Fe(2) C(32) C(28) 69.40(19) yes .
Fe(2) C(32) C(31) 69.98(19) yes .
C(28) C(32) C(31) 108.6(2) yes .
P(4) C(33) C(34) 117.3(2) yes .
P(4) C(35) C(36) 115.2(2) yes .
S(1) C(37) F(1) 111.5(2) yes .
S(1) C(37) F(2) 111.7(2) yes .
S(1) C(37) F(3) 108.8(2) yes .
F(1) C(37) F(2) 108.7(2) yes .
F(1) C(37) F(3) 108.1(3) yes .
F(2) C(37) F(3) 107.9(2) yes .
S(2) C(38) F(4) 111.8(3) yes .
S(2) C(38) F(5) 111.8(3) yes .
S(2) C(38) F(6) 111.7(2) yes .
F(4) C(38) F(5) 107.2(3) yes .
F(4) C(38) F(6) 108.0(4) yes .
F(5) C(38) F(6) 106.1(3) yes .
O(7) C(39) C(40) 106.3(5) yes .
C(39) C(40) C(41) 107.7(5) yes .
C(40) C(41) C(42) 103.6(5) yes .
O(7) C(42) C(41) 108.2(6) yes .
C(43) C(43) C(44) 116.1(4) yes 2_666
C(43) C(44) C(45) 111.3(4) yes .
N(1) N(2) H(1) 109.3(2) no .
N(1) N(2) H(2) 106.9(2) no .
H(1) N(2) H(2) 119.4(2) no .
Fe(1) C(2) H(3) 126.2 no .
C(1) C(2) H(3) 125.9 no .
C(3) C(2) H(3) 125.9 no .
Fe(1) C(3) H(4) 126.4 no .
C(2) C(3) H(4) 125.8 no .
C(4) C(3) H(4) 125.7 no .
Fe(1) C(4) H(5) 127.6 no .
C(3) C(4) H(5) 125.9 no .
C(5) C(4) H(5) 126.0 no .
Fe(1) C(5) H(6) 126.7 no .
C(1) C(5) H(6) 125.9 no .
C(4) C(5) H(6) 125.9 no .
P(1) C(6) H(7) 107.4 no .
P(1) C(6) H(8) 107.1 no .
C(7) C(6) H(7) 107.1 no .
C(7) C(6) H(8) 107.3 no .
H(7) C(6) H(8) 109.5 no .
C(6) C(7) H(9) 109.3 no .
C(6) C(7) H(10) 109.6 no .
C(6) C(7) H(11) 109.4 no .
H(9) C(7) H(10) 109.5 no .
H(9) C(7) H(11) 109.5 no .
H(10) C(7) H(11) 109.5 no .
P(1) C(8) H(12) 107.3 no .
P(1) C(8) H(13) 107.4 no .
C(9) C(8) H(12) 107.2 no .
C(9) C(8) H(13) 107.8 no .
H(12) C(8) H(13) 109.5 no .
C(8) C(9) H(14) 109.3 no .
C(8) C(9) H(15) 109.8 no .
C(8) C(9) H(16) 109.3 no .
H(14) C(9) H(15) 109.5 no .
H(14) C(9) H(16) 109.5 no .
H(15) C(9) H(16) 109.5 no .
Fe(1) C(11) H(17) 126.6 no .
C(10) C(11) H(17) 125.9 no .
C(12) C(11) H(17) 125.9 no .
Fe(1) C(12) H(18) 127.6 no .
C(11) C(12) H(18) 125.9 no .
C(13) C(12) H(18) 125.9 no .
Fe(1) C(13) H(19) 126.6 no .
C(12) C(13) H(19) 125.6 no .
C(14) C(13) H(19) 125.7 no .
Fe(1) C(14) H(20) 126.5 no .
C(10) C(14) H(20) 126.2 no .
C(13) C(14) H(20) 125.8 no .
P(2) C(15) H(21) 107.2 no .
P(2) C(15) H(22) 107.2 no .
C(16) C(15) H(21) 107.2 no .
C(16) C(15) H(22) 107.3 no .
H(21) C(15) H(22) 109.5 no .
C(15) C(16) H(23) 109.5 no .
C(15) C(16) H(24) 109.4 no .
C(15) C(16) H(25) 109.5 no .
H(23) C(16) H(24) 109.5 no .
H(23) C(16) H(25) 109.5 no .
H(24) C(16) H(25) 109.5 no .
P(2) C(17) H(26) 107.2 no .
P(2) C(17) H(27) 107.1 no .
C(18) C(17) H(26) 107.4 no .
C(18) C(17) H(27) 107.0 no .
H(26) C(17) H(27) 109.5 no .
C(17) C(18) H(28) 109.3 no .
C(17) C(18) H(29) 109.7 no .
C(17) C(18) H(30) 109.5 no .
H(28) C(18) H(29) 109.5 no .
H(28) C(18) H(30) 109.5 no .
H(29) C(18) H(30) 109.5 no .
Fe(2) C(20) H(31) 126.3 no .
C(19) C(20) H(31) 125.9 no .
C(21) C(20) H(31) 125.9 no .
Fe(2) C(21) H(32) 126.5 no .
C(20) C(21) H(32) 126.1 no .
C(22) C(21) H(32) 126.3 no .
Fe(2) C(22) H(33) 127.1 no .
C(21) C(22) H(33) 125.9 no .
C(23) C(22) H(33) 126.1 no .
Fe(2) C(23) H(34) 126.3 no .
C(19) C(23) H(34) 125.7 no .
C(22) C(23) H(34) 125.5 no .
P(3) C(24) H(35) 106.9 no .
P(3) C(24) H(36) 106.7 no .
C(25) C(24) H(35) 106.7 no .
C(25) C(24) H(36) 106.8 no .
H(35) C(24) H(36) 109.5 no .
C(24) C(25) H(37) 109.5 no .
C(24) C(25) H(38) 109.3 no .
C(24) C(25) H(39) 109.6 no .
H(37) C(25) H(38) 109.5 no .
H(37) C(25) H(39) 109.5 no .
H(38) C(25) H(39) 109.5 no .
P(3) C(26) H(40) 107.6 no .
P(3) C(26) H(41) 107.7 no .
C(27) C(26) H(40) 107.4 no .
C(27) C(26) H(41) 107.8 no .
H(40) C(26) H(41) 109.5 no .
C(26) C(27) H(42) 109.8 no .
C(26) C(27) H(43) 109.1 no .
C(26) C(27) H(44) 109.5 no .
H(42) C(27) H(43) 109.5 no .
H(42) C(27) H(44) 109.5 no .
H(43) C(27) H(44) 109.5 no .
Fe(2) C(29) H(45) 126.1 no .
C(28) C(29) H(45) 126.1 no .
C(30) C(29) H(45) 126.2 no .
Fe(2) C(30) H(46) 126.4 no .
C(29) C(30) H(46) 125.5 no .
C(31) C(30) H(46) 125.6 no .
Fe(2) C(31) H(47) 126.6 no .
C(30) C(31) H(47) 126.1 no .
C(32) C(31) H(47) 126.0 no .
Fe(2) C(32) H(48) 126.1 no .
C(28) C(32) H(48) 125.6 no .
C(31) C(32) H(48) 125.8 no .
P(4) C(33) H(49) 107.4 no .
P(4) C(33) H(50) 107.5 no .
C(34) C(33) H(49) 107.4 no .
C(34) C(33) H(50) 107.6 no .
H(49) C(33) H(50) 109.5 no .
C(33) C(34) H(51) 109.4 no .
C(33) C(34) H(52) 109.6 no .
C(33) C(34) H(53) 109.4 no .
H(51) C(34) H(52) 109.5 no .
H(51) C(34) H(53) 109.5 no .
H(52) C(34) H(53) 109.5 no .
P(4) C(35) H(54) 108.1 no .
P(4) C(35) H(55) 107.9 no .
C(36) C(35) H(54) 108.0 no .
C(36) C(35) H(55) 108.1 no .
H(54) C(35) H(55) 109.5 no .
C(35) C(36) H(56) 109.7 no .
C(35) C(36) H(57) 109.6 no .
C(35) C(36) H(58) 109.1 no .
H(56) C(36) H(57) 109.5 no .
H(56) C(36) H(58) 109.5 no .
H(57) C(36) H(58) 109.5 no .
O(7) C(39) H(59) 109.9 no .
O(7) C(39) H(60) 110.2 no .
C(40) C(39) H(59) 110.9 no .
C(40) C(39) H(60) 110.0 no .
H(59) C(39) H(60) 109.5 no .
C(39) C(40) H(61) 109.6 no .
C(39) C(40) H(62) 109.9 no .
C(41) C(40) H(61) 108.8 no .
C(41) C(40) H(62) 111.3 no .
H(61) C(40) H(62) 109.5 no .
C(40) C(41) H(63) 111.9 no .
C(40) C(41) H(64) 109.3 no .
C(42) C(41) H(63) 111.3 no .
C(42) C(41) H(64) 111.2 no .
H(63) C(41) H(64) 109.5 no .
O(7) C(42) H(65) 109.0 no .
O(7) C(42) H(66) 111.2 no .
C(41) C(42) H(65) 109.2 no .
C(41) C(42) H(66) 109.7 no .
H(65) C(42) H(66) 109.5 no .
C(43) C(43) H(67) 107.2 no 2_666
C(43) C(43) H(68) 108.2 no 2_666
C(44) C(43) H(67) 107.2 no .
C(44) C(43) H(68) 108.5 no .
H(67) C(43) H(68) 109.5 no .
C(43) C(44) H(69) 109.5 no .
C(43) C(44) H(70) 108.1 no .
C(45) C(44) H(69) 109.3 no .
C(45) C(44) H(70) 109.2 no .
H(69) C(44) H(70) 109.5 no .
C(44) C(45) H(71) 109.4 no .
C(44) C(45) H(72) 109.4 no .
C(44) C(45) H(73) 109.6 no .
H(71) C(45) H(72) 109.5 no .
H(71) C(45) H(73) 109.5 no .
H(72) C(45) H(73) 109.5 no .

loop_
_geom_bond_atom_site_label_1
_geom_bond_atom_site_label_2
_geom_bond_distance
_geom_bond_publ_flag
_geom_bond_site_symmetry_2
W(1) P(1) 2.5289(10) yes .
W(1) P(2) 2.5454(8) yes .
W(1) P(3) 2.5833(10) yes .
W(1) P(4) 2.5776(9) yes .
W(1) O(1) 2.2224(19) yes .
W(1) N(1) 1.738(2) yes .
Fe(1) C(1) 2.012(3) yes .
Fe(1) C(2) 2.022(3) yes .
Fe(1) C(3) 2.044(3) yes .
Fe(1) C(4) 2.068(4) yes .
Fe(1) C(5) 2.040(3) yes .
Fe(1) C(10) 2.017(3) yes .
Fe(1) C(11) 2.043(3) yes .
Fe(1) C(12) 2.063(3) yes .
Fe(1) C(13) 2.048(3) yes .
Fe(1) C(14) 2.029(3) yes .
Fe(2) C(19) 2.031(2) yes .
Fe(2) C(20) 2.040(3) yes .
Fe(2) C(21) 2.054(4) yes .
Fe(2) C(22) 2.065(4) yes .
Fe(2) C(23) 2.043(3) yes .
Fe(2) C(28) 2.047(3) yes .
Fe(2) C(29) 2.044(3) yes .
Fe(2) C(30) 2.048(3) yes .
Fe(2) C(31) 2.054(3) yes .
Fe(2) C(32) 2.048(3) yes .
S(1) O(1) 1.4785(19) yes .
S(1) O(2) 1.435(2) yes .
S(1) O(3) 1.431(2) yes .
S(1) C(37) 1.837(3) yes .
S(2) O(4) 1.430(3) yes .
S(2) O(5) 1.438(3) yes .
S(2) O(6) 1.429(2) yes .
S(2) C(38) 1.795(4) yes .
P(1) C(1) 1.816(3) yes .
P(1) C(6) 1.845(2) yes .
P(1) C(8) 1.853(3) yes .
P(2) C(10) 1.813(3) yes .
P(2) C(15) 1.845(2) yes .
P(2) C(17) 1.868(3) yes .
P(3) C(19) 1.803(3) yes .
P(3) C(24) 1.843(3) yes .
P(3) C(26) 1.848(3) yes .
P(4) C(28) 1.831(3) yes .
P(4) C(33) 1.843(3) yes .
P(4) C(35) 1.851(3) yes .
F(1) C(37) 1.326(4) yes .
F(2) C(37) 1.324(4) yes .
F(3) C(37) 1.331(3) yes .
F(4) C(38) 1.319(6) yes .
F(5) C(38) 1.339(6) yes .
F(6) C(38) 1.328(5) yes .
O(7) C(39) 1.399(6) yes .
O(7) C(42) 1.371(8) yes .
N(1) N(2) 1.357(3) yes .
C(1) C(2) 1.432(4) yes .
C(1) C(5) 1.435(5) yes .
C(2) C(3) 1.417(5) yes .
C(3) C(4) 1.408(4) yes .
C(4) C(5) 1.421(5) yes .
C(6) C(7) 1.531(5) yes .
C(8) C(9) 1.498(6) yes .
C(10) C(11) 1.437(4) yes .
C(10) C(14) 1.439(4) yes .
C(11) C(12) 1.424(5) yes .
C(12) C(13) 1.414(4) yes .
C(13) C(14) 1.421(5) yes .
C(15) C(16) 1.533(4) yes .
C(17) C(18) 1.523(5) yes .
C(19) C(20) 1.443(5) yes .
C(19) C(23) 1.418(4) yes .
C(20) C(21) 1.415(5) yes .
C(21) C(22) 1.440(6) yes .
C(22) C(23) 1.414(5) yes .
C(24) C(25) 1.532(4) yes .
C(26) C(27) 1.535(6) yes .
C(28) C(29) 1.435(4) yes .
C(28) C(32) 1.440(5) yes .
C(29) C(30) 1.428(5) yes .
C(30) C(31) 1.412(4) yes .
C(31) C(32) 1.420(4) yes .
C(33) C(34) 1.520(4) yes .
C(35) C(36) 1.525(5) yes .
C(39) C(40) 1.417(8) yes .
C(40) C(41) 1.400(10) yes .
C(41) C(42) 1.445(11) yes .
C(43) C(43) 1.453(6) yes 2_666
C(43) C(44) 1.510(6) yes .
C(44) C(45) 1.513(8) yes .
N(2) H(1) 0.952(2) no .
N(2) H(2) 0.962(3) no .
C(2) H(3) 0.970 no .
C(3) H(4) 0.970 no .
C(4) H(5) 0.970 no .
C(5) H(6) 0.970 no .
C(6) H(7) 0.970 no .
C(6) H(8) 0.970 no .
C(7) H(9) 0.970 no .
C(7) H(10) 0.970 no .
C(7) H(11) 0.970 no .
C(8) H(12) 0.970 no .
C(8) H(13) 0.970 no .
C(9) H(14) 0.970 no .
C(9) H(15) 0.970 no .
C(9) H(16) 0.970 no .
C(11) H(17) 0.970 no .
C(12) H(18) 0.970 no .
C(13) H(19) 0.970 no .
C(14) H(20) 0.970 no .
C(15) H(21) 0.970 no .
C(15) H(22) 0.970 no .
C(16) H(23) 0.970 no .
C(16) H(24) 0.970 no .
C(16) H(25) 0.970 no .
C(17) H(26) 0.970 no .
C(17) H(27) 0.970 no .
C(18) H(28) 0.970 no .
C(18) H(29) 0.970 no .
C(18) H(30) 0.970 no .
C(20) H(31) 0.970 no .
C(21) H(32) 0.970 no .
C(22) H(33) 0.970 no .
C(23) H(34) 0.970 no .
C(24) H(35) 0.970 no .
C(24) H(36) 0.970 no .
C(25) H(37) 0.970 no .
C(25) H(38) 0.970 no .
C(25) H(39) 0.970 no .
C(26) H(40) 0.970 no .
C(26) H(41) 0.970 no .
C(27) H(42) 0.970 no .
C(27) H(43) 0.970 no .
C(27) H(44) 0.970 no .
C(29) H(45) 0.970 no .
C(30) H(46) 0.970 no .
C(31) H(47) 0.970 no .
C(32) H(48) 0.970 no .
C(33) H(49) 0.970 no .
C(33) H(50) 0.970 no .
C(34) H(51) 0.970 no .
C(34) H(52) 0.970 no .
C(34) H(53) 0.970 no .
C(35) H(54) 0.970 no .
C(35) H(55) 0.970 no .
C(36) H(56) 0.970 no .
C(36) H(57) 0.970 no .
C(36) H(58) 0.970 no .
C(39) H(59) 0.970 no .
C(39) H(60) 0.970 no .
C(40) H(61) 0.970 no .
C(40) H(62) 0.970 no .
C(41) H(63) 0.970 no .
C(41) H(64) 0.970 no .
C(42) H(65) 0.970 no .
C(42) H(66) 0.970 no .
C(43) H(67) 0.970 no .
C(43) H(68) 0.970 no .
C(44) H(69) 0.970 no .
C(44) H(70) 0.970 no .
C(45) H(71) 0.970 no .
C(45) H(72) 0.970 no .
C(45) H(73) 0.970 no .

loop_
_geom_contact_atom_site_label_1
_geom_contact_atom_site_label_2
_geom_contact_distance
_geom_contact_site_symmetry_2
F(1) C(45) 3.520(7) 2_656
F(2) O(5) 3.376(3) 1_545
F(3) C(4) 3.424(3) 1_545
F(3) C(5) 3.380(3) 1_545
F(3) C(13) 3.486(4) 2_556
F(4) C(34) 3.351(4) 2_665
F(5) C(22) 3.375(4) 2_565
F(5) C(42) 3.403(10) 2_565
O(2) C(14) 3.383(3) 2_556
O(3) C(12) 3.443(3) 1_545
O(4) N(2) 2.853(3) .
O(4) C(6) 3.564(4) .
O(5) F(2) 3.376(3) 1_565
O(5) C(6) 3.409(3) .
O(5) C(7) 3.356(4) .
O(5) C(24) 3.375(4) 1_565
O(5) C(25) 3.443(4) 1_565
O(5) C(35) 3.417(4) 1_565
O(6) C(24) 3.547(4) 1_565
O(6) C(30) 3.415(5) 2_565
O(6) C(31) 3.281(4) 2_565
O(6) C(32) 3.438(4) 1_565
O(7) N(2) 2.882(5) .
O(7) C(23) 3.383(4) .
N(2) O(4) 2.853(3) .
N(2) O(7) 2.882(5) .
N(2) C(39) 3.418(6) .
C(4) F(3) 3.424(3) 1_565
C(5) F(3) 3.380(3) 1_565
C(6) O(4) 3.564(4) .
C(6) O(5) 3.409(3) .
C(7) O(5) 3.356(4) .
C(12) O(3) 3.443(3) 1_565
C(13) F(3) 3.486(4) 2_556
C(14) O(2) 3.383(3) 2_556
C(22) F(5) 3.375(4) 2_565
C(23) O(7) 3.383(4) .
C(24) O(5) 3.375(4) 1_545
C(24) O(6) 3.547(4) 1_545
C(25) O(5) 3.443(4) 1_545
C(30) O(6) 3.415(5) 2_565
C(31) O(6) 3.281(4) 2_565
C(32) O(6) 3.438(4) 1_545
C(34) F(4) 3.351(4) 2_665
C(35) O(5) 3.417(4) 1_545
C(39) N(2) 3.418(6) .
C(42) F(5) 3.403(10) 2_565
C(45) F(1) 3.520(7) 2_656
Fe(1) H(19) 3.550 2_566
Fe(2) H(47) 3.574 2_555
S(1) H(20) 3.500 2_556
S(2) H(1) 3.1026(9) .
S(2) H(7) 3.429 .
S(2) H(9) 3.589 .
S(2) H(35) 3.283 1_565
S(2) H(39) 3.213 1_565
S(2) H(46) 3.579 2_565
S(2) H(54) 3.347 1_565
F(1) H(42) 2.816 1_655
F(1) H(69) 3.033 2_656
F(1) H(72) 2.879 2_656
F(2) H(6) 3.059 1_545
F(2) H(8) 3.379 1_545
F(2) H(9) 3.436 1_545
F(2) H(18) 3.469 1_545
F(3) H(5) 2.936 1_545
F(3) H(6) 2.843 1_545
F(3) H(18) 3.262 1_545
F(3) H(19) 2.855 2_556
F(3) H(20) 3.179 2_556
F(3) H(67) 3.121 2_656
F(3) H(69) 3.217 2_656
F(3) H(72) 3.493 2_656
F(4) H(32) 3.576 2_565
F(4) H(33) 3.473 2_565
F(4) H(51) 2.920 2_665
F(4) H(52) 3.363 2_665
F(4) H(53) 3.225 2_665
F(4) H(55) 3.290 1_565
F(4) H(61) 3.202 1_655
F(4) H(63) 3.296 1_655
F(5) H(33) 2.548 2_565
F(5) H(46) 3.087 2_565
F(5) H(51) 3.138 2_665
F(5) H(65) 3.351 2_565
F(5) H(66) 2.629 2_565
F(6) H(7) 3.574 .
F(6) H(9) 3.168 .
F(6) H(10) 3.364 .
F(6) H(49) 3.168 .
F(6) H(51) 2.940 .
F(6) H(61) 3.189 1_655
F(6) H(63) 3.431 1_655
F(6) H(66) 3.073 1_655
O(2) H(4) 3.471 2_556
O(2) H(20) 2.484 2_556
O(2) H(22) 3.274 2_556
O(2) H(24) 3.390 2_556
O(2) H(25) 3.416 2_556
O(3) H(4) 2.830 2_556
O(3) H(18) 2.477 1_545
O(4) H(1) 1.942(2) .
O(4) H(2) 3.248(3) .
O(4) H(7) 2.751 .
O(4) H(39) 3.347 1_565
O(4) H(45) 2.782 .
O(4) H(46) 3.430 2_565
O(4) H(49) 2.807 .
O(5) H(1) 3.512(3) .
O(5) H(7) 3.154 .
O(5) H(8) 3.140 .
O(5) H(9) 2.581 .
O(5) H(35) 3.008 1_565
O(5) H(36) 3.144 1_565
O(5) H(39) 2.766 1_565
O(5) H(54) 2.627 1_565
O(5) H(58) 3.249 1_565
O(6) H(31) 3.181 1_565
O(6) H(35) 2.709 1_565
O(6) H(37) 3.509 1_565
O(6) H(39) 3.504 1_565
O(6) H(46) 2.943 2_565
O(6) H(47) 2.661 2_565
O(6) H(48) 2.531 1_565
O(6) H(54) 3.112 1_565
O(7) H(1) 3.408(4) .
O(7) H(2) 2.023(4) .
O(7) H(10) 3.348 1_455
O(7) H(26) 3.137 .
O(7) H(33) 3.409 .
O(7) H(34) 2.629 .
N(2) H(39) 3.345 1_565
N(2) H(60) 2.960 .
N(2) H(65) 3.352 .
C(2) H(22) 3.595 2_556
C(2) H(25) 2.983 2_556
C(3) H(21) 3.421 2_556
C(3) H(22) 3.550 2_556
C(3) H(25) 2.928 2_556
C(3) H(73) 3.117 .
C(4) H(19) 2.886 2_566
C(4) H(68) 3.091 .
C(4) H(70) 3.203 .
C(4) H(73) 3.083 .
C(5) H(68) 3.587 .
C(7) H(30) 3.330 1_655
C(7) H(59) 2.841 1_655
C(8) H(44) 3.433 1_655
C(9) H(23) 3.240 1_655
C(9) H(27) 3.060 1_655
C(9) H(29) 3.457 1_655
C(9) H(40) 3.424 1_655
C(9) H(42) 3.338 1_655
C(9) H(44) 3.409 1_655
C(9) H(72) 3.522 2_656
C(11) H(38) 3.365 1_565
C(11) H(39) 3.373 1_565
C(12) H(5) 3.587 2_566
C(12) H(19) 3.347 2_566
C(12) H(38) 3.332 1_565
C(12) H(70) 3.393 2_566
C(13) H(5) 2.896 2_566
C(13) H(19) 3.072 2_566
C(13) H(67) 3.448 1_455
C(13) H(70) 3.334 2_566
C(14) H(67) 3.332 1_455
C(15) H(4) 3.076 2_556
C(16) H(3) 3.526 2_556
C(16) H(4) 3.295 2_556
C(16) H(71) 3.429 2_556
C(16) H(72) 3.310 1_455
C(16) H(73) 3.529 1_455
C(16) H(73) 3.578 2_556
C(17) H(14) 3.460 1_455
C(17) H(16) 3.400 1_455
C(18) H(11) 3.364 1_455
C(18) H(16) 3.094 1_455
C(18) H(68) 3.197 1_455
C(20) H(47) 3.180 2_555
C(20) H(62) 3.145 1_545
C(21) H(47) 3.251 2_555
C(22) H(53) 3.493 1_455
C(22) H(66) 3.369 .
C(25) H(17) 3.169 1_545
C(25) H(18) 3.565 1_545
C(25) H(60) 3.109 1_545
C(26) H(14) 3.119 1_455
C(26) H(71) 3.078 2_556
C(27) H(14) 2.854 1_455
C(27) H(62) 3.541 1_545
C(27) H(71) 3.165 2_556
C(29) H(65) 3.265 .
C(30) H(63) 3.580 2_565
C(30) H(64) 2.946 2_565
C(30) H(65) 3.338 .
C(31) H(31) 3.547 2_555
C(31) H(32) 3.289 2_555
C(31) H(47) 3.002 2_555
C(31) H(48) 3.540 2_555
C(31) H(64) 3.062 2_565
C(32) H(32) 3.277 2_555
C(32) H(47) 3.060 2_555
C(34) H(33) 3.446 1_655
C(34) H(63) 3.357 2_565
C(36) H(44) 3.325 1_655
C(36) H(61) 3.493 1_645
C(37) H(6) 3.513 1_545
C(38) H(33) 3.561 2_565
C(38) H(51) 3.467 2_665
C(39) H(2) 2.832(5) .
C(39) H(9) 3.298 1_455
C(39) H(10) 3.514 1_455
C(39) H(26) 3.479 .
C(39) H(30) 3.474 .
C(39) H(37) 3.207 1_565
C(39) H(43) 3.542 1_565
C(40) H(31) 3.469 1_565
C(40) H(37) 3.413 1_565
C(40) H(43) 3.501 1_565
C(40) H(58) 3.151 1_465
C(41) H(52) 3.471 2_565
C(42) H(2) 2.807(9) .
C(42) H(33) 3.196 .
C(42) H(34) 3.370 .
C(42) H(45) 3.592 .
C(43) H(5) 3.191 .
C(43) H(28) 3.572 1_655
C(43) H(29) 3.322 1_655
C(44) H(5) 3.110 .
C(44) H(42) 3.512 2_556
C(45) H(4) 3.585 .
C(45) H(5) 3.502 .
C(45) H(15) 3.585 2_656
C(45) H(23) 3.437 2_556
C(45) H(24) 3.255 1_655
C(45) H(25) 3.536 2_556
C(45) H(42) 3.138 2_556
H(1) S(2) 3.1026(9) .
H(1) O(4) 1.942(2) .
H(1) O(5) 3.512(3) .
H(1) O(7) 3.408(4) .
H(1) H(37) 3.522 1_565
H(1) H(39) 2.966 1_565
H(1) H(60) 3.325 .
H(1) H(65) 3.453 .
H(2) O(4) 3.248(3) .
H(2) O(7) 2.023(4) .
H(2) C(39) 2.832(5) .
H(2) C(42) 2.807(9) .
H(2) H(59) 3.420 .
H(2) H(60) 2.635 .
H(2) H(65) 2.582 .
H(2) H(66) 3.516 .
H(3) C(16) 3.526 2_556
H(3) H(22) 3.059 2_556
H(3) H(25) 2.798 2_556
H(4) O(2) 3.471 2_556
H(4) O(3) 2.830 2_556
H(4) C(15) 3.076 2_556
H(4) C(16) 3.295 2_556
H(4) C(45) 3.585 .
H(4) H(18) 3.552 2_566
H(4) H(21) 2.576 2_556
H(4) H(22) 2.963 2_556
H(4) H(25) 2.698 2_556
H(4) H(70) 3.518 .
H(4) H(71) 3.292 .
H(4) H(73) 3.115 .
H(5) F(3) 2.936 1_565
H(5) C(12) 3.587 2_566
H(5) C(13) 2.896 2_566
H(5) C(43) 3.191 .
H(5) C(44) 3.110 .
H(5) C(45) 3.502 .
H(5) H(18) 3.594 2_566
H(5) H(19) 2.203 2_566
H(5) H(67) 3.140 2_666
H(5) H(68) 2.629 .
H(5) H(70) 2.489 .
H(5) H(73) 3.051 .
H(6) F(2) 3.059 1_565
H(6) F(3) 2.843 1_565
H(6) C(37) 3.513 1_565
H(6) H(30) 3.411 1_655
H(6) H(68) 3.587 .
H(7) S(2) 3.429 .
H(7) F(6) 3.574 .
H(7) O(4) 2.751 .
H(7) O(5) 3.154 .
H(8) F(2) 3.379 1_565
H(8) O(5) 3.140 .
H(8) H(39) 3.114 1_565
H(9) S(2) 3.589 .
H(9) F(2) 3.436 1_565
H(9) F(6) 3.168 .
H(9) O(5) 2.581 .
H(9) C(39) 3.298 1_655
H(9) H(59) 2.491 1_655
H(9) H(61) 3.029 1_655
H(10) F(6) 3.364 .
H(10) O(7) 3.348 1_655
H(10) C(39) 3.514 1_655
H(10) H(30) 3.493 1_655
H(10) H(59) 2.858 1_655
H(11) C(18) 3.364 1_655
H(11) H(29) 3.598 1_655
H(11) H(30) 2.461 1_655
H(11) H(59) 2.699 1_655
H(12) H(42) 3.422 1_655
H(12) H(44) 3.136 1_655
H(13) H(27) 3.454 1_655
H(13) H(44) 3.190 1_655
H(14) C(17) 3.460 1_655
H(14) C(26) 3.119 1_655
H(14) C(27) 2.854 1_655
H(14) H(23) 2.832 1_655
H(14) H(27) 2.536 1_655
H(14) H(29) 3.489 1_655
H(14) H(40) 2.483 1_655
H(14) H(42) 2.529 1_655
H(14) H(44) 2.633 1_655
H(14) H(71) 3.042 2_656
H(14) H(72) 3.268 2_656
H(15) C(45) 3.585 2_656
H(15) H(23) 3.421 1_655
H(15) H(25) 3.096 2_556
H(15) H(42) 3.494 1_655
H(15) H(71) 3.435 2_656
H(15) H(72) 2.888 2_656
H(16) C(17) 3.400 1_655
H(16) C(18) 3.094 1_655
H(16) H(23) 2.963 1_655
H(16) H(27) 2.754 1_655
H(16) H(29) 2.617 1_655
H(16) H(30) 2.964 1_655
H(17) C(25) 3.169 1_565
H(17) H(37) 3.547 1_565
H(17) H(38) 2.936 1_565
H(17) H(39) 2.604 1_565
H(18) F(2) 3.469 1_565
H(18) F(3) 3.262 1_565
H(18) O(3) 2.477 1_565
H(18) C(25) 3.565 1_565
H(18) H(4) 3.552 2_566
H(18) H(5) 3.594 2_566
H(18) H(19) 3.128 2_566
H(18) H(38) 2.865 1_565
H(18) H(39) 3.427 1_565
H(18) H(70) 3.465 2_566
H(19) Fe(1) 3.550 2_566
H(19) F(3) 2.855 2_556
H(19) C(4) 2.886 2_566
H(19) C(12) 3.347 2_566
H(19) C(13) 3.072 2_566
H(19) H(5) 2.203 2_566
H(19) H(18) 3.128 2_566
H(19) H(19) 2.560 2_566
H(19) H(67) 3.455 1_455
H(19) H(70) 3.367 2_566
H(20) S(1) 3.500 2_556
H(20) F(3) 3.179 2_556
H(20) O(2) 2.484 2_556
H(20) H(67) 3.234 1_455
H(21) C(3) 3.421 2_556
H(21) H(4) 2.576 2_556
H(21) H(71) 3.316 2_556
H(22) O(2) 3.274 2_556
H(22) C(2) 3.595 2_556
H(22) C(3) 3.550 2_556
H(22) H(3) 3.059 2_556
H(22) H(4) 2.963 2_556
H(23) C(9) 3.240 1_455
H(23) C(45) 3.437 2_556
H(23) H(14) 2.832 1_455
H(23) H(15) 3.421 1_455
H(23) H(16) 2.963 1_455
H(23) H(71) 2.897 2_556
H(23) H(73) 3.399 1_455
H(23) H(73) 3.290 2_556
H(24) O(2) 3.390 2_556
H(24) C(45) 3.255 1_455
H(24) H(67) 3.244 1_455
H(24) H(72) 2.653 1_455
H(24) H(73) 3.000 1_455
H(25) O(2) 3.416 2_556
H(25) C(2) 2.983 2_556
H(25) C(3) 2.928 2_556
H(25) C(45) 3.536 2_556
H(25) H(3) 2.798 2_556
H(25) H(4) 2.698 2_556
H(25) H(15) 3.096 2_556
H(25) H(71) 3.227 2_556
H(25) H(72) 3.215 1_455
H(25) H(73) 2.991 2_556
H(26) O(7) 3.137 .
H(26) C(39) 3.479 .
H(26) H(59) 3.386 .
H(26) H(60) 3.315 .
H(27) C(9) 3.060 1_455
H(27) H(13) 3.454 1_455
H(27) H(14) 2.536 1_455
H(27) H(16) 2.754 1_455
H(28) C(43) 3.572 1_455
H(28) H(67) 3.187 1_455
H(28) H(68) 3.097 1_455
H(28) H(69) 3.287 2_566
H(28) H(70) 3.292 2_566
H(29) C(9) 3.457 1_455
H(29) C(43) 3.322 1_455
H(29) H(11) 3.598 1_455
H(29) H(14) 3.489 1_455
H(29) H(16) 2.617 1_455
H(29) H(67) 3.126 1_455
H(29) H(68) 2.654 1_455
H(29) H(73) 3.176 1_455
H(30) C(7) 3.330 1_455
H(30) C(39) 3.474 .
H(30) H(6) 3.411 1_455
H(30) H(10) 3.493 1_455
H(30) H(11) 2.461 1_455
H(30) H(16) 2.964 1_455
H(30) H(59) 2.832 .
H(30) H(60) 3.428 .
H(30) H(68) 3.346 1_455
H(31) O(6) 3.181 1_545
H(31) C(31) 3.547 2_555
H(31) C(40) 3.469 1_545
H(31) H(47) 2.761 2_555
H(31) H(62) 2.618 1_545
H(31) H(64) 3.071 1_545
H(32) F(4) 3.576 2_565
H(32) C(31) 3.289 2_555
H(32) C(32) 3.277 2_555
H(32) H(47) 2.907 2_555
H(32) H(48) 2.883 2_555
H(32) H(53) 3.426 1_455
H(33) F(4) 3.473 2_565
H(33) F(5) 2.548 2_565
H(33) O(7) 3.409 .
H(33) C(34) 3.446 1_455
H(33) C(38) 3.561 2_565
H(33) C(42) 3.196 .
H(33) H(51) 2.934 1_455
H(33) H(53) 3.126 1_455
H(33) H(65) 3.217 .
H(33) H(66) 2.616 .
H(34) O(7) 2.629 .
H(34) C(42) 3.370 .
H(34) H(65) 3.356 .
H(34) H(66) 3.463 .
H(35) S(2) 3.283 1_545
H(35) O(5) 3.008 1_545
H(35) O(6) 2.709 1_545
H(36) O(5) 3.144 1_545
H(37) O(6) 3.509 1_545
H(37) C(39) 3.207 1_545
H(37) C(40) 3.413 1_545
H(37) H(1) 3.522 1_545
H(37) H(17) 3.547 1_545
H(37) H(60) 2.356 1_545
H(37) H(62) 2.834 1_545
H(37) H(64) 3.536 1_545
H(38) C(11) 3.365 1_545
H(38) C(12) 3.332 1_545
H(38) H(17) 2.936 1_545
H(38) H(18) 2.865 1_545
H(38) H(60) 3.241 1_545
H(39) S(2) 3.213 1_545
H(39) O(4) 3.347 1_545
H(39) O(5) 2.766 1_545
H(39) O(6) 3.504 1_545
H(39) N(2) 3.345 1_545
H(39) C(11) 3.373 1_545
H(39) H(1) 2.966 1_545
H(39) H(8) 3.114 1_545
H(39) H(17) 2.604 1_545
H(39) H(18) 3.427 1_545
H(39) H(60) 3.315 1_545
H(40) C(9) 3.424 1_455
H(40) H(14) 2.483 1_455
H(40) H(71) 2.902 2_556
H(41) H(71) 2.714 2_556
H(42) F(1) 2.816 1_455
H(42) C(9) 3.338 1_455
H(42) C(44) 3.512 2_556
H(42) C(45) 3.138 2_556
H(42) H(12) 3.422 1_455
H(42) H(14) 2.529 1_455
H(42) H(15) 3.494 1_455
H(42) H(56) 3.473 1_455
H(42) H(69) 3.083 2_556
H(42) H(71) 2.465 2_556
H(42) H(72) 3.190 2_556
H(43) C(39) 3.542 1_545
H(43) C(40) 3.501 1_545
H(43) H(60) 2.996 1_545
H(43) H(62) 2.742 1_545
H(44) C(8) 3.433 1_455
H(44) C(9) 3.409 1_455
H(44) C(36) 3.325 1_455
H(44) H(12) 3.136 1_455
H(44) H(13) 3.190 1_455
H(44) H(14) 2.633 1_455
H(44) H(56) 3.167 1_455
H(44) H(57) 2.861 1_455
H(44) H(58) 3.420 1_455
H(44) H(62) 3.528 1_545
H(45) O(4) 2.782 .
H(45) C(42) 3.592 .
H(45) H(65) 2.754 .
H(46) S(2) 3.579 2_565
H(46) F(5) 3.087 2_565
H(46) O(4) 3.430 2_565
H(46) O(6) 2.943 2_565
H(46) H(64) 2.849 2_565
H(46) H(65) 2.899 .
H(46) H(65) 3.330 2_565
H(47) Fe(2) 3.574 2_555
H(47) O(6) 2.661 2_565
H(47) C(20) 3.180 2_555
H(47) C(21) 3.251 2_555
H(47) C(31) 3.002 2_555
H(47) C(32) 3.060 2_555
H(47) H(31) 2.761 2_555
H(47) H(32) 2.907 2_555
H(47) H(47) 2.566 2_555
H(47) H(48) 2.681 2_555
H(47) H(64) 3.066 2_565
H(48) O(6) 2.531 1_545
H(48) C(31) 3.540 2_555
H(48) H(32) 2.883 2_555
H(48) H(47) 2.681 2_555
H(49) F(6) 3.168 .
H(49) O(4) 2.807 .
H(51) F(4) 2.920 2_665
H(51) F(5) 3.138 2_665
H(51) F(6) 2.940 .
H(51) C(38) 3.467 2_665
H(51) H(33) 2.934 1_655
H(51) H(63) 3.342 2_565
H(52) F(4) 3.363 2_665
H(52) C(41) 3.471 2_565
H(52) H(63) 2.560 2_565
H(53) F(4) 3.225 2_665
H(53) C(22) 3.493 1_655
H(53) H(32) 3.426 1_655
H(53) H(33) 3.126 1_655
H(54) S(2) 3.347 1_545
H(54) O(5) 2.627 1_545
H(54) O(6) 3.112 1_545
H(55) F(4) 3.290 1_545
H(56) H(42) 3.473 1_655
H(56) H(44) 3.167 1_655
H(57) H(44) 2.861 1_655
H(58) O(5) 3.249 1_545
H(58) C(40) 3.151 1_645
H(58) H(44) 3.420 1_655
H(58) H(61) 2.536 1_645
H(58) H(62) 2.912 1_645
H(59) C(7) 2.841 1_455
H(59) H(2) 3.420 .
H(59) H(9) 2.491 1_455
H(59) H(10) 2.858 1_455
H(59) H(11) 2.699 1_455
H(59) H(26) 3.386 .
H(59) H(30) 2.832 .
H(60) N(2) 2.960 .
H(60) C(25) 3.109 1_565
H(60) H(1) 3.325 .
H(60) H(2) 2.635 .
H(60) H(26) 3.315 .
H(60) H(30) 3.428 .
H(60) H(37) 2.356 1_565
H(60) H(38) 3.241 1_565
H(60) H(39) 3.315 1_565
H(60) H(43) 2.996 1_565
H(61) F(4) 3.202 1_455
H(61) F(6) 3.189 1_455
H(61) C(36) 3.493 1_465
H(61) H(9) 3.029 1_455
H(61) H(58) 2.536 1_465
H(62) C(20) 3.145 1_565
H(62) C(27) 3.541 1_565
H(62) H(31) 2.618 1_565
H(62) H(37) 2.834 1_565
H(62) H(43) 2.742 1_565
H(62) H(44) 3.528 1_565
H(62) H(58) 2.912 1_465
H(63) F(4) 3.296 1_455
H(63) F(6) 3.431 1_455
H(63) C(30) 3.580 2_565
H(63) C(34) 3.357 2_565
H(63) H(51) 3.342 2_565
H(63) H(52) 2.560 2_565
H(64) C(30) 2.946 2_565
H(64) C(31) 3.062 2_565
H(64) H(31) 3.071 1_565
H(64) H(37) 3.536 1_565
H(64) H(46) 2.849 2_565
H(64) H(47) 3.066 2_565
H(65) F(5) 3.351 2_565
H(65) N(2) 3.352 .
H(65) C(29) 3.265 .
H(65) C(30) 3.338 .
H(65) H(1) 3.453 .
H(65) H(2) 2.582 .
H(65) H(33) 3.217 .
H(65) H(34) 3.356 .
H(65) H(45) 2.754 .
H(65) H(46) 2.899 .
H(65) H(46) 3.330 2_565
H(66) F(5) 2.629 2_565
H(66) F(6) 3.073 1_455
H(66) C(22) 3.369 .
H(66) H(2) 3.516 .
H(66) H(33) 2.616 .
H(66) H(34) 3.463 .
H(67) F(3) 3.121 2_656
H(67) C(13) 3.448 1_655
H(67) C(14) 3.332 1_655
H(67) H(5) 3.140 2_666
H(67) H(19) 3.455 1_655
H(67) H(20) 3.234 1_655
H(67) H(24) 3.244 1_655
H(67) H(28) 3.187 1_655
H(67) H(29) 3.126 1_655
H(68) C(4) 3.091 .
H(68) C(5) 3.587 .
H(68) C(18) 3.197 1_655
H(68) H(5) 2.629 .
H(68) H(6) 3.587 .
H(68) H(28) 3.097 1_655
H(68) H(29) 2.654 1_655
H(68) H(30) 3.346 1_655
H(69) F(1) 3.033 2_656
H(69) F(3) 3.217 2_656
H(69) H(28) 3.287 2_566
H(69) H(42) 3.083 2_556
H(70) C(4) 3.203 .
H(70) C(12) 3.393 2_566
H(70) C(13) 3.334 2_566
H(70) H(4) 3.518 .
H(70) H(5) 2.489 .
H(70) H(18) 3.465 2_566
H(70) H(19) 3.367 2_566
H(70) H(28) 3.292 2_566
H(71) C(16) 3.429 2_556
H(71) C(26) 3.078 2_556
H(71) C(27) 3.165 2_556
H(71) H(4) 3.292 .
H(71) H(14) 3.042 2_656
H(71) H(15) 3.435 2_656
H(71) H(21) 3.316 2_556
H(71) H(23) 2.897 2_556
H(71) H(25) 3.227 2_556
H(71) H(40) 2.902 2_556
H(71) H(41) 2.714 2_556
H(71) H(42) 2.465 2_556
H(72) F(1) 2.879 2_656
H(72) F(3) 3.493 2_656
H(72) C(9) 3.522 2_656
H(72) C(16) 3.310 1_655
H(72) H(14) 3.268 2_656
H(72) H(15) 2.888 2_656
H(72) H(24) 2.653 1_655
H(72) H(25) 3.215 1_655
H(72) H(42) 3.190 2_556
H(73) C(3) 3.117 .
H(73) C(4) 3.083 .
H(73) C(16) 3.529 1_655
H(73) C(16) 3.578 2_556
H(73) H(4) 3.115 .
H(73) H(5) 3.051 .
H(73) H(23) 3.399 1_655
H(73) H(23) 3.290 2_556
H(73) H(24) 3.000 1_655
H(73) H(25) 2.991 2_556
H(73) H(29) 3.176 1_655
W(1) Fe(1) 4.5978(5) .
W(1) Fe(2) 4.4051(5) .
O(4) H(1) 1.942(2) .
O(7) H(2) 2.023(4) .
N(2) O(4) 2.853(3) .
N(2) O(7) 2.882(5) .
N(2) H(1) 0.952(2) .
N(2) H(2) 0.962(3) .

loop_
_geom_torsion_atom_site_label_1
_geom_torsion_atom_site_label_2
_geom_torsion_atom_site_label_3
_geom_torsion_atom_site_label_4
_geom_torsion
_geom_torsion_site_symmetry_1
P(1) W(1) P(2) C(10) 24.66(12) .
P(1) W(1) P(2) C(15) -102.19(14) .
P(1) W(1) P(2) C(17) 135.77(11) .
P(2) W(1) P(1) C(1) 15.68(11) .
P(2) W(1) P(1) C(6) -102.52(11) .
P(2) W(1) P(1) C(8) 136.61(11) .
P(1) W(1) P(3) C(19) -146.47(13) .
P(1) W(1) P(3) C(24) -29.25(15) .
P(1) W(1) P(3) C(26) 92.79(15) .
P(3) W(1) P(1) C(1) -92.80(15) .
P(3) W(1) P(1) C(6) 149.01(13) .
P(3) W(1) P(1) C(8) 28.13(16) .
P(1) W(1) P(4) C(28) -141.17(11) .
P(1) W(1) P(4) C(33) -31.00(12) .
P(1) W(1) P(4) C(35) 95.80(16) .
P(4) W(1) P(1) C(1) -172.56(11) .
P(4) W(1) P(1) C(6) 69.25(11) .
P(4) W(1) P(1) C(8) -51.63(11) .
P(1) W(1) O(1) S(1) 108.8(2) .
O(1) W(1) P(1) C(1) -80.57(12) .
O(1) W(1) P(1) C(6) 161.23(12) .
O(1) W(1) P(1) C(8) 40.35(12) .
P(1) W(1) N(1) N(2) -46.4(14) .
N(1) W(1) P(1) C(1) 100.16(14) .
N(1) W(1) P(1) C(6) -18.03(13) .
N(1) W(1) P(1) C(8) -138.91(14) .
P(2) W(1) P(3) C(19) 104.74(12) .
P(2) W(1) P(3) C(24) -138.04(10) .
P(2) W(1) P(3) C(26) -16.00(12) .
P(3) W(1) P(2) C(10) -171.26(12) .
P(3) W(1) P(2) C(15) 61.89(14) .
P(3) W(1) P(2) C(17) -60.15(11) .
P(2) W(1) P(4) C(28) -17.9(2) .
P(2) W(1) P(4) C(33) 92.2(2) .
P(2) W(1) P(4) C(35) -141.0(2) .
P(4) W(1) P(2) C(10) -98.4(2) .
P(4) W(1) P(2) C(15) 134.7(2) .
P(4) W(1) P(2) C(17) 12.7(2) .
P(2) W(1) O(1) S(1) 15.8(2) .
O(1) W(1) P(2) C(10) 107.20(13) .
O(1) W(1) P(2) C(15) -19.65(16) .
O(1) W(1) P(2) C(17) -141.69(13) .
P(2) W(1) N(1) N(2) 47.2(14) .
N(1) W(1) P(2) C(10) -68.08(15) .
N(1) W(1) P(2) C(15) 165.07(17) .
N(1) W(1) P(2) C(17) 43.03(15) .
P(3) W(1) P(4) C(28) 55.40(11) .
P(3) W(1) P(4) C(33) 165.58(13) .
P(3) W(1) P(4) C(35) -67.63(16) .
P(4) W(1) P(3) C(19) -65.84(11) .
P(4) W(1) P(3) C(24) 51.39(10) .
P(4) W(1) P(3) C(26) 173.42(12) .
P(3) W(1) O(1) S(1) -74.7(2) .
O(1) W(1) P(3) C(19) -158.72(13) .
O(1) W(1) P(3) C(24) -41.49(11) .
O(1) W(1) P(3) C(26) 80.54(13) .
P(3) W(1) N(1) N(2) 137.4(14) .
N(1) W(1) P(3) C(19) 20.22(14) .
N(1) W(1) P(3) C(24) 137.45(13) .
N(1) W(1) P(3) C(26) -100.51(14) .
P(4) W(1) O(1) S(1) -159.9(2) .
O(1) W(1) P(4) C(28) 136.61(13) .
O(1) W(1) P(4) C(33) -113.21(14) .
O(1) W(1) P(4) C(35) 13.58(17) .
P(4) W(1) N(1) N(2) -137.8(14) .
N(1) W(1) P(4) C(28) -48.15(15) .
N(1) W(1) P(4) C(33) 62.03(16) .
N(1) W(1) P(4) C(35) -171.18(19) .
O(1) W(1) N(1) N(2) -55(2) .
N(1) W(1) O(1) S(1) 117.6(11) .
C(1) Fe(1) C(2) C(3) 119.6(3) .
C(2) Fe(1) C(1) P(1) 120.4(3) .
C(2) Fe(1) C(1) C(5) -117.4(3) .
C(1) Fe(1) C(3) C(2) -38.1(2) .
C(1) Fe(1) C(3) C(4) 81.7(2) .
C(3) Fe(1) C(1) P(1) 157.8(2) .
C(3) Fe(1) C(1) C(2) 37.4(2) .
C(3) Fe(1) C(1) C(5) -80.1(2) .
C(1) Fe(1) C(4) C(3) -82.4(2) .
C(1) Fe(1) C(4) C(5) 38.01(18) .
C(4) Fe(1) C(1) P(1) -159.3(2) .
C(4) Fe(1) C(1) C(2) 80.3(2) .
C(4) Fe(1) C(1) C(5) -37.12(19) .
C(1) Fe(1) C(5) C(4) -119.7(2) .
C(5) Fe(1) C(1) P(1) -122.1(2) .
C(5) Fe(1) C(1) C(2) 117.4(3) .
C(1) Fe(1) C(10) P(2) 21.4(2) .
C(1) Fe(1) C(10) C(11) -97.52(19) .
C(1) Fe(1) C(10) C(14) 144.72(17) .
C(10) Fe(1) C(1) P(1) 27.1(2) .
C(10) Fe(1) C(1) C(2) -93.3(2) .
C(10) Fe(1) C(1) C(5) 149.22(18) .
C(1) Fe(1) C(11) C(10) 97.92(19) .
C(1) Fe(1) C(11) C(12) -142.31(19) .
C(11) Fe(1) C(1) P(1) -17.0(2) .
C(11) Fe(1) C(1) C(2) -137.4(2) .
C(11) Fe(1) C(1) C(5) 105.1(2) .
C(1) Fe(1) C(12) C(11) 58.8(3) .
C(1) Fe(1) C(12) C(13) 179.0(2) .
C(12) Fe(1) C(1) P(1) -53.2(3) .
C(12) Fe(1) C(1) C(2) -173.6(2) .
C(12) Fe(1) C(1) C(5) 68.9(3) .
C(1) Fe(1) C(13) C(12) -18(4) .
C(1) Fe(1) C(13) C(14) 102(4) .
C(13) Fe(1) C(1) P(1) -36(4) .
C(13) Fe(1) C(1) C(2) -157(3) .
C(13) Fe(1) C(1) C(5) 86(4) .
C(1) Fe(1) C(14) C(10) -57.2(2) .
C(1) Fe(1) C(14) C(13) -176.6(2) .
C(14) Fe(1) C(1) P(1) 63.5(2) .
C(14) Fe(1) C(1) C(2) -57.0(3) .
C(14) Fe(1) C(1) C(5) -174.4(2) .
C(2) Fe(1) C(3) C(4) 119.7(2) .
C(3) Fe(1) C(2) C(1) -119.6(3) .
C(2) Fe(1) C(4) C(3) -37.6(2) .
C(2) Fe(1) C(4) C(5) 82.8(2) .
C(4) Fe(1) C(2) C(1) -82.6(2) .
C(4) Fe(1) C(2) C(3) 37.0(2) .
C(2) Fe(1) C(5) C(1) 39.10(18) .
C(2) Fe(1) C(5) C(4) -80.6(2) .
C(5) Fe(1) C(2) C(1) -39.0(2) .
C(5) Fe(1) C(2) C(3) 80.6(2) .
C(2) Fe(1) C(10) P(2) -22.4(2) .
C(2) Fe(1) C(10) C(11) -141.28(18) .
C(2) Fe(1) C(10) C(14) 100.96(18) .
C(10) Fe(1) C(2) C(1) 101.0(2) .
C(10) Fe(1) C(2) C(3) -139.5(2) .
C(2) Fe(1) C(11) C(10) 58.3(2) .
C(2) Fe(1) C(11) C(12) 178.1(2) .
C(11) Fe(1) C(2) C(1) 64.9(2) .
C(11) Fe(1) C(2) C(3) -175.5(2) .
C(2) Fe(1) C(12) C(11) -18.0(18) .
C(2) Fe(1) C(12) C(13) 102.2(17) .
C(12) Fe(1) C(2) C(1) 81.5(17) .
C(12) Fe(1) C(2) C(3) -158.9(16) .
C(2) Fe(1) C(13) C(12) -173.3(2) .
C(2) Fe(1) C(13) C(14) -53.3(3) .
C(13) Fe(1) C(2) C(1) 178.6(2) .
C(13) Fe(1) C(2) C(3) -61.9(3) .
C(2) Fe(1) C(14) C(10) -93.36(19) .
C(2) Fe(1) C(14) C(13) 147.2(2) .
C(14) Fe(1) C(2) C(1) 144.8(2) .
C(14) Fe(1) C(2) C(3) -95.6(2) .
C(3) Fe(1) C(4) C(5) 120.4(2) .
C(4) Fe(1) C(3) C(2) -119.7(2) .
C(3) Fe(1) C(5) C(1) 83.0(2) .
C(3) Fe(1) C(5) C(4) -36.7(2) .
C(5) Fe(1) C(3) C(2) -82.7(2) .
C(5) Fe(1) C(3) C(4) 37.0(2) .
C(3) Fe(1) C(10) P(2) -58.5(2) .
C(3) Fe(1) C(10) C(11) -177.36(19) .
C(3) Fe(1) C(10) C(14) 64.9(2) .
C(10) Fe(1) C(3) C(2) 59.7(2) .
C(10) Fe(1) C(3) C(4) 179.4(2) .
C(3) Fe(1) C(11) C(10) 22.4(16) .
C(3) Fe(1) C(11) C(12) 142.2(15) .
C(11) Fe(1) C(3) C(2) 39.2(16) .
C(11) Fe(1) C(3) C(4) 158.9(14) .
C(3) Fe(1) C(12) C(11) -174.9(2) .
C(3) Fe(1) C(12) C(13) -54.7(3) .
C(12) Fe(1) C(3) C(2) 177.4(2) .
C(12) Fe(1) C(3) C(4) -62.9(3) .
C(3) Fe(1) C(13) C(12) 148.0(2) .
C(3) Fe(1) C(13) C(14) -92.0(2) .
C(13) Fe(1) C(3) C(2) 142.5(2) .
C(13) Fe(1) C(3) C(4) -97.7(2) .
C(3) Fe(1) C(14) C(10) -136.58(18) .
C(3) Fe(1) C(14) C(13) 104.0(2) .
C(14) Fe(1) C(3) C(2) 99.1(2) .
C(14) Fe(1) C(3) C(4) -141.2(2) .
C(4) Fe(1) C(5) C(1) 119.7(2) .
C(5) Fe(1) C(4) C(3) -120.4(2) .
C(4) Fe(1) C(10) P(2) -55.1(13) .
C(4) Fe(1) C(10) C(11) -174.0(12) .
C(4) Fe(1) C(10) C(14) 68.2(13) .
C(10) Fe(1) C(4) C(3) -3.7(13) .
C(10) Fe(1) C(4) C(5) 116.7(12) .
C(4) Fe(1) C(11) C(10) 178.9(2) .
C(4) Fe(1) C(11) C(12) -61.3(3) .
C(11) Fe(1) C(4) C(3) -176.9(2) .
C(11) Fe(1) C(4) C(5) -56.5(3) .
C(4) Fe(1) C(12) C(11) 145.57(19) .
C(4) Fe(1) C(12) C(13) -94.2(2) .
C(12) Fe(1) C(4) C(3) 143.7(2) .
C(12) Fe(1) C(4) C(5) -95.9(2) .
C(4) Fe(1) C(13) C(12) 104.5(2) .
C(4) Fe(1) C(13) C(14) -135.4(2) .
C(13) Fe(1) C(4) C(3) 99.6(2) .
C(13) Fe(1) C(4) C(5) -139.94(19) .
C(4) Fe(1) C(14) C(10) -171.88(18) .
C(4) Fe(1) C(14) C(13) 68.7(2) .
C(14) Fe(1) C(4) C(3) 58.5(2) .
C(14) Fe(1) C(4) C(5) 178.98(19) .
C(5) Fe(1) C(10) P(2) 54.7(2) .
C(5) Fe(1) C(10) C(11) -64.2(2) .
C(5) Fe(1) C(10) C(14) 178.08(19) .
C(10) Fe(1) C(5) C(1) -51.5(2) .
C(10) Fe(1) C(5) C(4) -171.2(2) .
C(5) Fe(1) C(11) C(10) 142.49(18) .
C(5) Fe(1) C(11) C(12) -97.7(2) .
C(11) Fe(1) C(5) C(1) -92.3(2) .
C(11) Fe(1) C(5) C(4) 147.99(19) .
C(5) Fe(1) C(12) C(11) 101.0(2) .
C(5) Fe(1) C(12) C(13) -138.8(2) .
C(12) Fe(1) C(5) C(1) -136.8(2) .
C(12) Fe(1) C(5) C(4) 103.5(2) .
C(5) Fe(1) C(13) C(12) 65.6(3) .
C(5) Fe(1) C(13) C(14) -174.3(2) .
C(13) Fe(1) C(5) C(1) -176.6(2) .
C(13) Fe(1) C(5) C(4) 63.7(2) .
C(5) Fe(1) C(14) C(10) -162.0(19) .
C(5) Fe(1) C(14) C(13) 79(2) .
C(14) Fe(1) C(5) C(1) 109(2) .
C(14) Fe(1) C(5) C(4) -11(2) .
C(10) Fe(1) C(11) C(12) 119.8(2) .
C(11) Fe(1) C(10) P(2) 118.9(2) .
C(11) Fe(1) C(10) C(14) -117.8(2) .
C(10) Fe(1) C(12) C(11) -37.93(18) .
C(10) Fe(1) C(12) C(13) 82.3(2) .
C(12) Fe(1) C(10) P(2) 156.1(2) .
C(12) Fe(1) C(10) C(11) 37.17(19) .
C(12) Fe(1) C(10) C(14) -80.59(19) .
C(10) Fe(1) C(13) C(12) -81.8(2) .
C(10) Fe(1) C(13) C(14) 38.2(2) .
C(13) Fe(1) C(10) P(2) -160.8(2) .
C(13) Fe(1) C(10) C(11) 80.32(19) .
C(13) Fe(1) C(10) C(14) -37.44(17) .
C(10) Fe(1) C(14) C(13) -119.4(2) .
C(14) Fe(1) C(10) P(2) -123.4(2) .
C(14) Fe(1) C(10) C(11) 117.8(2) .
C(11) Fe(1) C(12) C(13) 120.2(3) .
C(12) Fe(1) C(11) C(10) -119.8(2) .
C(11) Fe(1) C(13) C(12) -37.2(2) .
C(11) Fe(1) C(13) C(14) 82.8(2) .
C(13) Fe(1) C(11) C(10) -82.9(2) .
C(13) Fe(1) C(11) C(12) 36.9(2) .
C(11) Fe(1) C(14) C(10) 38.80(17) .
C(11) Fe(1) C(14) C(13) -80.6(2) .
C(14) Fe(1) C(11) C(10) -39.00(18) .
C(14) Fe(1) C(11) C(12) 80.8(2) .
C(12) Fe(1) C(13) C(14) 120.0(3) .
C(13) Fe(1) C(12) C(11) -120.2(3) .
C(12) Fe(1) C(14) C(10) 82.5(2) .
C(12) Fe(1) C(14) C(13) -37.0(2) .
C(14) Fe(1) C(12) C(11) -82.8(2) .
C(14) Fe(1) C(12) C(13) 37.4(2) .
C(13) Fe(1) C(14) C(10) 119.4(2) .
C(14) Fe(1) C(13) C(12) -120.0(3) .
C(19) Fe(2) C(20) C(21) 119.7(3) .
C(20) Fe(2) C(19) P(3) 120.0(3) .
C(20) Fe(2) C(19) C(23) -118.2(3) .
C(19) Fe(2) C(21) C(20) -38.1(2) .
C(19) Fe(2) C(21) C(22) 80.7(2) .
C(21) Fe(2) C(19) P(3) 157.2(2) .
C(21) Fe(2) C(19) C(20) 37.1(2) .
C(21) Fe(2) C(19) C(23) -81.1(2) .
C(19) Fe(2) C(22) C(21) -82.6(2) .
C(19) Fe(2) C(22) C(23) 37.4(2) .
C(22) Fe(2) C(19) P(3) -158.8(2) .
C(22) Fe(2) C(19) C(20) 81.2(2) .
C(22) Fe(2) C(19) C(23) -37.0(2) .
C(19) Fe(2) C(23) C(22) -119.9(3) .
C(23) Fe(2) C(19) P(3) -121.8(3) .
C(23) Fe(2) C(19) C(20) 118.2(3) .
C(19) Fe(2) C(28) P(4) -6.7(2) .
C(19) Fe(2) C(28) C(29) -124.36(19) .
C(19) Fe(2) C(28) C(32) 117.33(18) .
C(28) Fe(2) C(19) P(3) -2.5(2) .
C(28) Fe(2) C(19) C(20) -122.5(2) .
C(28) Fe(2) C(19) C(23) 119.3(2) .
C(19) Fe(2) C(29) C(28) 75.5(2) .
C(19) Fe(2) C(29) C(30) -165.56(19) .
C(29) Fe(2) C(19) P(3) -44.4(2) .
C(29) Fe(2) C(19) C(20) -164.4(2) .
C(29) Fe(2) C(19) C(23) 77.4(2) .
C(19) Fe(2) C(30) C(29) 43.6(5) .
C(19) Fe(2) C(30) C(31) 163.9(4) .
C(30) Fe(2) C(19) P(3) -78.2(5) .
C(30) Fe(2) C(19) C(20) 161.8(4) .
C(30) Fe(2) C(19) C(23) 43.6(6) .
C(19) Fe(2) C(31) C(30) -168.6(3) .
C(19) Fe(2) C(31) C(32) -49.4(4) .
C(31) Fe(2) C(19) P(3) 75.9(4) .
C(31) Fe(2) C(19) C(20) -44.1(4) .
C(31) Fe(2) C(19) C(23) -162.3(3) .
C(19) Fe(2) C(32) C(28) -81.5(2) .
C(19) Fe(2) C(32) C(31) 158.6(2) .
C(32) Fe(2) C(19) P(3) 40.7(2) .
C(32) Fe(2) C(19) C(20) -79.4(2) .
C(32) Fe(2) C(19) C(23) 162.5(2) .
C(20) Fe(2) C(21) C(22) 118.8(2) .
C(21) Fe(2) C(20) C(19) -119.7(3) .
C(20) Fe(2) C(22) C(21) -37.7(2) .
C(20) Fe(2) C(22) C(23) 82.3(2) .
C(22) Fe(2) C(20) C(19) -81.5(2) .
C(22) Fe(2) C(20) C(21) 38.1(2) .
C(20) Fe(2) C(23) C(19) 38.8(2) .
C(20) Fe(2) C(23) C(22) -81.1(2) .
C(23) Fe(2) C(20) C(19) -38.1(2) .
C(23) Fe(2) C(20) C(21) 81.6(2) .
C(20) Fe(2) C(28) P(4) -49.5(3) .
C(20) Fe(2) C(28) C(29) -167.20(19) .
C(20) Fe(2) C(28) C(32) 74.5(2) .
C(28) Fe(2) C(20) C(19) 77.4(2) .
C(28) Fe(2) C(20) C(21) -162.9(2) .
C(20) Fe(2) C(29) C(28) 38.3(5) .
C(20) Fe(2) C(29) C(30) 157.2(4) .
C(29) Fe(2) C(20) C(19) 47.8(5) .
C(29) Fe(2) C(20) C(21) 167.4(4) .
C(20) Fe(2) C(30) C(29) -164.8(3) .
C(20) Fe(2) C(30) C(31) -44.6(4) .
C(30) Fe(2) C(20) C(19) -167.8(3) .
C(30) Fe(2) C(20) C(21) -48.2(4) .
C(20) Fe(2) C(31) C(30) 159.5(2) .
C(20) Fe(2) C(31) C(32) -81.3(2) .
C(31) Fe(2) C(20) C(19) 160.9(2) .
C(31) Fe(2) C(20) C(21) -79.5(2) .
C(20) Fe(2) C(32) C(28) -124.29(18) .
C(20) Fe(2) C(32) C(31) 115.8(2) .
C(32) Fe(2) C(20) C(19) 118.8(2) .
C(32) Fe(2) C(20) C(21) -121.5(2) .
C(21) Fe(2) C(22) C(23) 120.0(2) .
C(22) Fe(2) C(21) C(20) -118.8(2) .
C(21) Fe(2) C(23) C(19) 82.4(2) .
C(21) Fe(2) C(23) C(22) -37.5(2) .
C(23) Fe(2) C(21) C(20) -81.9(2) .
C(23) Fe(2) C(21) C(22) 36.94(19) .
C(21) Fe(2) C(28) P(4) -84.4(4) .
C(21) Fe(2) C(28) C(29) 157.9(3) .
C(21) Fe(2) C(28) C(32) 39.6(4) .
C(28) Fe(2) C(21) C(20) 46.5(4) .
C(28) Fe(2) C(21) C(22) 165.4(3) .
C(21) Fe(2) C(29) C(28) -162.1(3) .
C(21) Fe(2) C(29) C(30) -43.1(4) .
C(29) Fe(2) C(21) C(20) -170.9(3) .
C(29) Fe(2) C(21) C(22) -52.1(4) .
C(21) Fe(2) C(30) C(29) 161.3(2) .
C(21) Fe(2) C(30) C(31) -78.5(2) .
C(30) Fe(2) C(21) C(20) 158.1(2) .
C(30) Fe(2) C(21) C(22) -83.1(2) .
C(21) Fe(2) C(31) C(30) 118.1(2) .
C(21) Fe(2) C(31) C(32) -122.7(2) .
C(31) Fe(2) C(21) C(20) 117.0(2) .
C(31) Fe(2) C(21) C(22) -124.2(2) .
C(21) Fe(2) C(32) C(28) -165.40(17) .
C(21) Fe(2) C(32) C(31) 74.7(2) .
C(32) Fe(2) C(21) C(20) 76.4(2) .
C(32) Fe(2) C(21) C(22) -164.74(18) .
C(22) Fe(2) C(23) C(19) 119.9(3) .
C(23) Fe(2) C(22) C(21) -120.0(2) .
C(22) Fe(2) C(28) P(4) 70.0(4) .
C(22) Fe(2) C(28) C(29) -47.7(4) .
C(22) Fe(2) C(28) C(32) -166.0(3) .
C(28) Fe(2) C(22) C(21) -167.3(2) .
C(28) Fe(2) C(22) C(23) -47.3(4) .
C(22) Fe(2) C(29) C(28) 160.49(19) .
C(22) Fe(2) C(29) C(30) -80.6(2) .
C(29) Fe(2) C(22) C(21) 157.81(19) .
C(29) Fe(2) C(22) C(23) -82.2(2) .
C(22) Fe(2) C(30) C(29) 118.2(2) .
C(22) Fe(2) C(30) C(31) -121.6(2) .
C(30) Fe(2) C(22) C(21) 115.1(2) .
C(30) Fe(2) C(22) C(23) -124.9(2) .
C(22) Fe(2) C(31) C(30) 77.4(2) .
C(22) Fe(2) C(31) C(32) -163.4(2) .
C(31) Fe(2) C(22) C(21) 73.6(2) .
C(31) Fe(2) C(22) C(23) -166.4(2) .
C(22) Fe(2) C(32) C(28) 164.2(3) .
C(22) Fe(2) C(32) C(31) 44.2(4) .
C(32) Fe(2) C(22) C(21) 40.5(4) .
C(32) Fe(2) C(22) C(23) 160.6(3) .
C(23) Fe(2) C(28) P(4) 35.7(2) .
C(23) Fe(2) C(28) C(29) -82.0(2) .
C(23) Fe(2) C(28) C(32) 159.73(17) .
C(28) Fe(2) C(23) C(19) -79.6(2) .
C(28) Fe(2) C(23) C(22) 160.5(2) .
C(23) Fe(2) C(29) C(28) 117.8(2) .
C(23) Fe(2) C(29) C(30) -123.2(2) .
C(29) Fe(2) C(23) C(19) -123.1(2) .
C(29) Fe(2) C(23) C(22) 117.0(2) .
C(23) Fe(2) C(30) C(29) 77.3(2) .
C(23) Fe(2) C(30) C(31) -162.4(2) .
C(30) Fe(2) C(23) C(19) -165.6(2) .
C(30) Fe(2) C(23) C(22) 74.5(2) .
C(23) Fe(2) C(31) C(30) 49.3(6) .
C(23) Fe(2) C(31) C(32) 168.5(4) .
C(31) Fe(2) C(23) C(19) 157.2(4) .
C(31) Fe(2) C(23) C(22) 37.3(5) .
C(23) Fe(2) C(32) C(28) -50.3(4) .
C(23) Fe(2) C(32) C(31) -170.3(3) .
C(32) Fe(2) C(23) C(19) -42.7(4) .
C(32) Fe(2) C(23) C(22) -162.6(3) .
C(28) Fe(2) C(29) C(30) 118.9(2) .
C(29) Fe(2) C(28) P(4) 117.7(3) .
C(29) Fe(2) C(28) C(32) -118.3(2) .
C(28) Fe(2) C(30) C(29) -38.08(19) .
C(28) Fe(2) C(30) C(31) 82.1(2) .
C(30) Fe(2) C(28) P(4) 155.6(2) .
C(30) Fe(2) C(28) C(29) 37.89(19) .
C(30) Fe(2) C(28) C(32) -80.42(18) .
C(28) Fe(2) C(31) C(30) -81.5(2) .
C(28) Fe(2) C(31) C(32) 37.7(2) .
C(31) Fe(2) C(28) P(4) -161.1(2) .
C(31) Fe(2) C(28) C(29) 81.22(19) .
C(31) Fe(2) C(28) C(32) -37.09(17) .
C(28) Fe(2) C(32) C(31) -119.9(2) .
C(32) Fe(2) C(28) P(4) -124.0(3) .
C(32) Fe(2) C(28) C(29) 118.3(2) .
C(29) Fe(2) C(30) C(31) 120.2(3) .
C(30) Fe(2) C(29) C(28) -118.9(2) .
C(29) Fe(2) C(31) C(30) -37.4(2) .
C(29) Fe(2) C(31) C(32) 81.9(2) .
C(31) Fe(2) C(29) C(28) -82.1(2) .
C(31) Fe(2) C(29) C(30) 36.9(2) .
C(29) Fe(2) C(32) C(28) 38.35(17) .
C(29) Fe(2) C(32) C(31) -81.6(2) .
C(32) Fe(2) C(29) C(28) -38.45(19) .
C(32) Fe(2) C(29) C(30) 80.5(2) .
C(30) Fe(2) C(31) C(32) 119.2(3) .
C(31) Fe(2) C(30) C(29) -120.2(3) .
C(30) Fe(2) C(32) C(28) 82.4(2) .
C(30) Fe(2) C(32) C(31) -37.5(2) .
C(32) Fe(2) C(30) C(29) -82.5(2) .
C(32) Fe(2) C(30) C(31) 37.7(2) .
C(31) Fe(2) C(32) C(28) 119.9(2) .
C(32) Fe(2) C(31) C(30) -119.2(3) .
O(2) S(1) O(1) W(1) -77.8(3) .
O(3) S(1) O(1) W(1) 60.0(3) .
O(1) S(1) C(37) F(1) 58.1(2) .
O(1) S(1) C(37) F(2) -63.8(2) .
O(1) S(1) C(37) F(3) 177.2(2) .
C(37) S(1) O(1) W(1) 171.2(2) .
O(2) S(1) C(37) F(1) -60.4(2) .
O(2) S(1) C(37) F(2) 177.8(2) .
O(2) S(1) C(37) F(3) 58.7(3) .
O(3) S(1) C(37) F(1) 175.7(2) .
O(3) S(1) C(37) F(2) 53.9(2) .
O(3) S(1) C(37) F(3) -65.2(3) .
O(4) S(2) C(38) F(4) 177.1(3) .
O(4) S(2) C(38) F(5) 57.0(3) .
O(4) S(2) C(38) F(6) -61.7(4) .
O(5) S(2) C(38) F(4) -63.3(3) .
O(5) S(2) C(38) F(5) 176.6(2) .
O(5) S(2) C(38) F(6) 57.9(4) .
O(6) S(2) C(38) F(4) 56.9(4) .
O(6) S(2) C(38) F(5) -63.2(3) .
O(6) S(2) C(38) F(6) 178.1(3) .
W(1) P(1) C(1) Fe(1) -44.1(2) .
W(1) P(1) C(1) C(2) 45.1(3) .
W(1) P(1) C(1) C(5) -135.1(2) .
W(1) P(1) C(6) C(7) -148.4(2) .
W(1) P(1) C(8) C(9) -125.9(2) .
C(1) P(1) C(6) C(7) 80.4(2) .
C(6) P(1) C(1) Fe(1) 78.8(2) .
C(6) P(1) C(1) C(2) 168.0(3) .
C(6) P(1) C(1) C(5) -12.2(3) .
C(1) P(1) C(8) C(9) 7.1(3) .
C(8) P(1) C(1) Fe(1) -171.21(19) .
C(8) P(1) C(1) C(2) -82.0(3) .
C(8) P(1) C(1) C(5) 97.8(3) .
C(6) P(1) C(8) C(9) 111.5(3) .
C(8) P(1) C(6) C(7) -23.8(3) .
W(1) P(2) C(10) Fe(1) -47.0(2) .
W(1) P(2) C(10) C(11) 43.3(3) .
W(1) P(2) C(10) C(14) -139.4(2) .
W(1) P(2) C(15) C(16) -151.6(2) .
W(1) P(2) C(17) C(18) -153.1(2) .
C(10) P(2) C(15) C(16) 73.5(3) .
C(15) P(2) C(10) Fe(1) 87.3(2) .
C(15) P(2) C(10) C(11) 177.6(2) .
C(15) P(2) C(10) C(14) -5.0(3) .
C(10) P(2) C(17) C(18) -27.8(2) .
C(17) P(2) C(10) Fe(1) -162.96(17) .
C(17) P(2) C(10) C(11) -72.7(3) .
C(17) P(2) C(10) C(14) 104.7(3) .
C(15) P(2) C(17) C(18) 77.7(2) .
C(17) P(2) C(15) C(16) -29.3(3) .
W(1) P(3) C(19) Fe(2) 47.1(2) .
W(1) P(3) C(19) C(20) 136.6(2) .
W(1) P(3) C(19) C(23) -44.1(3) .
W(1) P(3) C(24) C(25) 148.2(2) .
W(1) P(3) C(26) C(27) 156.3(2) .
C(19) P(3) C(24) C(25) -88.6(3) .
C(24) P(3) C(19) Fe(2) -74.3(2) .
C(24) P(3) C(19) C(20) 15.2(3) .
C(24) P(3) C(19) C(23) -165.4(3) .
C(19) P(3) C(26) C(27) 29.4(2) .
C(26) P(3) C(19) Fe(2) 178.2(2) .
C(26) P(3) C(19) C(20) -92.3(3) .
C(26) P(3) C(19) C(23) 87.1(3) .
C(24) P(3) C(26) C(27) -78.2(2) .
C(26) P(3) C(24) C(25) 16.8(3) .
W(1) P(4) C(28) Fe(2) -30.0(2) .
W(1) P(4) C(28) C(29) 62.1(2) .
W(1) P(4) C(28) C(32) -126.7(2) .
W(1) P(4) C(33) C(34) -174.7(2) .
W(1) P(4) C(35) C(36) -68.9(2) .
C(28) P(4) C(33) C(34) -55.4(2) .
C(33) P(4) C(28) Fe(2) -150.8(2) .
C(33) P(4) C(28) C(29) -58.7(3) .
C(33) P(4) C(28) C(32) 112.5(3) .
C(28) P(4) C(35) C(36) 162.9(2) .
C(35) P(4) C(28) Fe(2) 105.9(2) .
C(35) P(4) C(28) C(29) -161.9(2) .
C(35) P(4) C(28) C(32) 9.2(3) .
C(33) P(4) C(35) C(36) 63.2(2) .
C(35) P(4) C(33) C(34) 47.1(3) .
C(39) O(7) C(42) C(41) 8.8(9) .
C(42) O(7) C(39) C(40) 6.2(7) .
Fe(1) C(1) C(2) C(3) -59.6(2) .
Fe(1) C(1) C(5) C(4) 59.7(2) .
P(1) C(1) C(2) Fe(1) -119.3(2) .
P(1) C(1) C(2) C(3) -179.0(2) .
P(1) C(1) C(5) Fe(1) 119.8(2) .
P(1) C(1) C(5) C(4) 179.6(2) .
C(2) C(1) C(5) Fe(1) -60.3(2) .
C(2) C(1) C(5) C(4) -0.6(4) .
C(5) C(1) C(2) Fe(1) 60.8(2) .
C(5) C(1) C(2) C(3) 1.1(4) .
Fe(1) C(2) C(3) C(4) -59.9(2) .
C(1) C(2) C(3) Fe(1) 58.7(2) .
C(1) C(2) C(3) C(4) -1.3(4) .
Fe(1) C(3) C(4) C(5) -57.7(2) .
C(2) C(3) C(4) Fe(1) 58.6(2) .
C(2) C(3) C(4) C(5) 0.9(4) .
Fe(1) C(4) C(5) C(1) -58.1(2) .
C(3) C(4) C(5) Fe(1) 57.9(2) .
C(3) C(4) C(5) C(1) -0.2(3) .
Fe(1) C(10) C(11) C(12) -59.4(2) .
Fe(1) C(10) C(14) C(13) 59.6(2) .
P(2) C(10) C(11) Fe(1) -122.0(2) .
P(2) C(10) C(11) C(12) 178.6(2) .
P(2) C(10) C(14) Fe(1) 121.7(2) .
P(2) C(10) C(14) C(13) -178.7(2) .
C(11) C(10) C(14) Fe(1) -60.6(2) .
C(11) C(10) C(14) C(13) -1.0(4) .
C(14) C(10) C(11) Fe(1) 60.2(2) .
C(14) C(10) C(11) C(12) 0.7(3) .
Fe(1) C(11) C(12) C(13) -58.3(2) .
C(10) C(11) C(12) Fe(1) 58.1(2) .
C(10) C(11) C(12) C(13) -0.2(4) .
Fe(1) C(12) C(13) C(14) -58.5(2) .
C(11) C(12) C(13) Fe(1) 58.1(2) .
C(11) C(12) C(13) C(14) -0.4(4) .
Fe(1) C(13) C(14) C(10) -58.6(2) .
C(12) C(13) C(14) Fe(1) 59.4(2) .
C(12) C(13) C(14) C(10) 0.8(4) .
Fe(2) C(19) C(20) C(21) -59.5(2) .
Fe(2) C(19) C(23) C(22) 59.8(2) .
P(3) C(19) C(20) Fe(2) -120.3(2) .
P(3) C(19) C(20) C(21) -179.8(2) .
P(3) C(19) C(23) Fe(2) 120.7(2) .
P(3) C(19) C(23) C(22) -179.6(2) .
C(20) C(19) C(23) Fe(2) -59.9(2) .
C(20) C(19) C(23) C(22) -0.1(3) .
C(23) C(19) C(20) Fe(2) 60.2(2) .
C(23) C(19) C(20) C(21) 0.7(4) .
Fe(2) C(20) C(21) C(22) -59.7(2) .
C(19) C(20) C(21) Fe(2) 58.6(2) .
C(19) C(20) C(21) C(22) -1.1(4) .
Fe(2) C(21) C(22) C(23) -58.2(2) .
C(20) C(21) C(22) Fe(2) 59.2(2) .
C(20) C(21) C(22) C(23) 1.0(4) .
Fe(2) C(22) C(23) C(19) -58.8(2) .
C(21) C(22) C(23) Fe(2) 58.3(2) .
C(21) C(22) C(23) C(19) -0.5(4) .
Fe(2) C(28) C(29) C(30) -59.5(2) .
Fe(2) C(28) C(32) C(31) 59.2(2) .
P(4) C(28) C(29) Fe(2) -127.7(2) .
P(4) C(28) C(29) C(30) 172.8(2) .
P(4) C(28) C(32) Fe(2) 128.2(2) .
P(4) C(28) C(32) C(31) -172.6(2) .
C(29) C(28) C(32) Fe(2) -59.5(2) .
C(29) C(28) C(32) C(31) -0.3(3) .
C(32) C(28) C(29) Fe(2) 59.5(2) .
C(32) C(28) C(29) C(30) 0.0(3) .
Fe(2) C(29) C(30) C(31) -59.2(2) .
C(28) C(29) C(30) Fe(2) 59.4(2) .
C(28) C(29) C(30) C(31) 0.3(4) .
Fe(2) C(30) C(31) C(32) -59.2(2) .
C(29) C(30) C(31) Fe(2) 58.8(2) .
C(29) C(30) C(31) C(32) -0.4(4) .
Fe(2) C(31) C(32) C(28) -58.8(2) .
C(30) C(31) C(32) Fe(2) 59.3(2) .
C(30) C(31) C(32) C(28) 0.4(3) .
O(7) C(39) C(40) C(41) -19.5(8) .
C(39) C(40) C(41) C(42) 24.1(10) .
C(40) C(41) C(42) O(7) -20.4(10) .
C(43) C(43) C(44) C(45) 178.1(5) 2_666
